data_1567056
loop_
_publ_author_name
'Bischof, Tobias'
'Guo, Xueying'
'Krummenacher, Ivo'
'Be\&sler, Lukas'
'Lin, Zhenyang'
'Finze, Maik'
'Braunschweig, Holger'

_publ_section_title
;
 Alkene insertion reactivity of a o-carboranyl-substituted 9-borafluorene
;
_journal_name_full 'Chemical Science'
_journal_paper_doi 10.1039/D2SC02750J
_journal_year 2022
_chemical_formula_moiety 'C19 H29 B11 O'
_chemical_formula_sum 'C19 H29 B11 O'
_chemical_formula_weight 392.33
_space_group_crystal_system tetragonal
_space_group_IT_number 86
_space_group_name_Hall '-P 4bc'
_space_group_name_H-M_alt 'P 42/n :2'
_atom_sites_solution_hydrogens mixed
_atom_sites_solution_primary dual
_atom_sites_solution_secondary difmap
_audit_creation_method SHELXL-2018/3
_audit_update_record
;
2022-05-12 deposited with the CCDC.	2022-06-02 downloaded from the CCDC.
;
_cell_angle_alpha 90
_cell_angle_beta 90
_cell_angle_gamma 90
_cell_formula_units_Z 16
_cell_length_a 27.0865(2)
_cell_length_b 27.0865(2)
_cell_length_c 12.6873(2)
_cell_measurement_reflns_used 16394
_cell_measurement_temperature 100(2)
_cell_measurement_theta_max 78.3160
_cell_measurement_theta_min 3.2610
_cell_volume 9308.40(18)
_computing_cell_refinement 'CrysAlisPro 1.171.40.45a (Rigaku OD, 2019)'
_computing_data_collection 'CrysAlisPro 1.171.40.45a (Rigaku OD, 2019)'
_computing_data_reduction 'CrysAlisPro 1.171.40.45a (Rigaku OD, 2019)'
_computing_molecular_graphics 'SHELXL-2018/3 (Sheldrick, 2018)'
_computing_publication_material 'SHELXL-2018/3 (Sheldrick, 2018)'
_computing_structure_refinement 'SHELXL-2018/3 (Sheldrick, 2018)'
_computing_structure_solution 'SHELXL-2018/3 (Sheldrick, 2018)'
_diffrn_ambient_temperature 100(2)
_diffrn_measured_fraction_theta_full 0.987
_diffrn_measured_fraction_theta_max 0.987
_diffrn_measurement_device_type 'XtaLAB Synergy, Dualflex, HyPix'
_diffrn_measurement_method '\w scans'
_diffrn_radiation_type CuK\a
_diffrn_radiation_wavelength 1.54184
_diffrn_reflns_av_R_equivalents 0.0272
_diffrn_reflns_av_unetI/netI 0.0308
_diffrn_reflns_Laue_measured_fraction_full 0.987
_diffrn_reflns_Laue_measured_fraction_max 0.987
_diffrn_reflns_limit_h_max 33
_diffrn_reflns_limit_h_min -33
_diffrn_reflns_limit_k_max 33
_diffrn_reflns_limit_k_min -16
_diffrn_reflns_limit_l_max 15
_diffrn_reflns_limit_l_min -15
_diffrn_reflns_number 40096
_diffrn_reflns_point_group_measured_fraction_full 0.987
_diffrn_reflns_point_group_measured_fraction_max 0.987
_diffrn_reflns_theta_full 72.000
_diffrn_reflns_theta_max 72.117
_diffrn_reflns_theta_min 2.307
_diffrn_source 'micro-focus sealed X-ray tube'
_exptl_absorpt_coefficient_mu 0.428
_exptl_absorpt_correction_T_max 1.000
_exptl_absorpt_correction_T_min 0.305
_exptl_absorpt_correction_type gaussian
_exptl_absorpt_process_details sadabs
_exptl_crystal_colour colourless
_exptl_crystal_density_diffrn 1.120
_exptl_crystal_description block
_exptl_crystal_F_000 3296
_exptl_crystal_size_max 0.470
_exptl_crystal_size_mid 0.240
_exptl_crystal_size_min 0.170
_refine_diff_density_max 0.792
_refine_diff_density_min -0.311
_refine_diff_density_rms 0.090
_refine_ls_extinction_method none
_refine_ls_goodness_of_fit_ref 1.066
_refine_ls_hydrogen_treatment mixed
_refine_ls_matrix_type full
_refine_ls_number_parameters 732
_refine_ls_number_reflns 9061
_refine_ls_number_restraints 949
_refine_ls_restrained_S_all 1.022
_refine_ls_R_factor_all 0.1044
_refine_ls_R_factor_gt 0.0964
_refine_ls_shift/su_max 0.050
_refine_ls_shift/su_mean 0.000
_refine_ls_structure_factor_coef Fsqd
_refine_ls_weighting_details 'w=1/[\s^2^(Fo^2^)+(0.1887P)^2^+5.1347P] where P=(Fo^2^+2Fc^2^)/3'
_refine_ls_weighting_scheme calc
_refine_ls_wR_factor_gt 0.2815
_refine_ls_wR_factor_ref 0.2922
_reflns_Friedel_coverage 0.000
_reflns_number_gt 7686
_reflns_number_total 9061
_reflns_threshold_expression 'I > 2\s(I)'
_cod_data_source_file d2sc02750j2.cif
_cod_data_source_block 2thf
_cod_original_cell_volume 9308.4(2)
_cod_original_sg_symbol_H-M 'P 42/n'
_cod_database_code 1567056
_shelx_shelxl_version_number 2018/3
_shelx_space_group_comment
;
The symmetry employed for this shelxl refinement is uniquely defined
by the following loop, which should always be used as a source of
symmetry information in preference to the above space-group names.
They are only intended as comments.
;
_shelx_estimated_absorpt_t_min 0.824
_shelx_estimated_absorpt_t_max 0.931

loop_
_space_group_symop_operation_xyz
'x, y, z'
'-x+1/2, -y+1/2, z'
'-y, x+1/2, z+1/2'
'y+1/2, -x, z+1/2'
'-x, -y, -z'
'x-1/2, y-1/2, -z'
'y, -x-1/2, -z-1/2'
'-y-1/2, x, -z-1/2'

loop_
_atom_site_label
_atom_site_type_symbol
_atom_site_fract_x
_atom_site_fract_y
_atom_site_fract_z
_atom_site_U_iso_or_equiv
_atom_site_adp_type
_atom_site_occupancy
_atom_site_site_symmetry_order
_atom_site_calc_flag
_atom_site_refinement_flags_posn
_atom_site_refinement_flags_adp
_atom_site_refinement_flags_occupancy
_atom_site_disorder_assembly
_atom_site_disorder_group
B1_1 B 0.32978(8) 0.59460(9) 0.52088(19) 0.0289(5) Uani 1 1 d . . . . .
C1_1 C 0.34930(7) 0.55999(8) 0.42578(19) 0.0333(5) Uani 1 1 d . . . . .
C2_1 C 0.34473(9) 0.56189(9) 0.3170(2) 0.0425(6) Uani 1 1 d . . . . .
H2_1 H 0.326435 0.587940 0.285519 0.051 Uiso 1 1 calc R U . . .
C3_1 C 0.36670(10) 0.52595(10) 0.2525(2) 0.0537(7) Uani 1 1 d . . . . .
H3_1 H 0.363386 0.527759 0.178099 0.064 Uiso 1 1 calc R U . . .
C4_1 C 0.39331(10) 0.48774(10) 0.2983(3) 0.0562(8) Uani 1 1 d . . . . .
H4_1 H 0.408075 0.463301 0.254823 0.067 Uiso 1 1 calc R U . . .
C5_1 C 0.39849(9) 0.48491(9) 0.4055(3) 0.0492(7) Uani 1 1 d . . . . .
H5_1 H 0.416852 0.458707 0.436206 0.059 Uiso 1 1 calc R U . . .
C6_1 C 0.37662(8) 0.52077(8) 0.4697(2) 0.0381(6) Uani 1 1 d . . . . .
C7_1 C 0.37876(8) 0.52412(8) 0.5845(2) 0.0375(5) Uani 1 1 d . . . . .
C8_1 C 0.40364(9) 0.49219(9) 0.6531(3) 0.0476(7) Uani 1 1 d . . . . .
H8_1 H 0.421507 0.464710 0.626407 0.057 Uiso 1 1 calc R U . . .
C9_1 C 0.40181(11) 0.50127(10) 0.7598(3) 0.0563(8) Uani 1 1 d . . . . .
H9_1 H 0.418175 0.479471 0.806925 0.068 Uiso 1 1 calc R U . . .
C10_1 C 0.37642(10) 0.54178(9) 0.7999(2) 0.0492(7) Uani 1 1 d . . . . .
H10_1 H 0.375716 0.547890 0.873642 0.059 Uiso 1 1 calc R U . . .
C11_1 C 0.35182(9) 0.57353(8) 0.7297(2) 0.0397(5) Uani 1 1 d . . . . .
H11_1 H 0.334488 0.601263 0.756772 0.048 Uiso 1 1 calc R U . . .
C12_1 C 0.35229(8) 0.56529(8) 0.62214(19) 0.0326(5) Uani 1 1 d . . . . .
C1_2 C 0.26987(8) 0.60821(8) 0.52025(16) 0.0287(4) Uani 1 1 d . . . . .
C2_2 C 0.22868(8) 0.57028(9) 0.57992(18) 0.0365(5) Uani 1 1 d . . . . .
C3_2 C 0.24531(10) 0.52310(10) 0.6336(2) 0.0465(6) Uani 1 1 d . . . . .
H3A_2 H 0.217340 0.500297 0.639092 0.070 Uiso 1 1 calc R U . . .
H3B_2 H 0.257681 0.530796 0.704311 0.070 Uiso 1 1 calc R U . . .
H3C_2 H 0.271666 0.507714 0.592103 0.070 Uiso 1 1 calc R U . . .
B4_2 B 0.24884(11) 0.66810(10) 0.5284(2) 0.0413(6) Uani 1 1 d . . . . .
H4_2 H 0.273768 0.701033 0.532430 0.096(14) Uiso 1 1 calc R . . . .
B5_2 B 0.24208(10) 0.63272(10) 0.4113(2) 0.0380(6) Uani 1 1 d . . . . .
H5_2 H 0.262729 0.642083 0.337431 0.056(8) Uiso 1 1 calc R . . . .
B6_2 B 0.23083(9) 0.57114(11) 0.4472(2) 0.0362(6) Uani 1 1 d . . . . .
H6_2 H 0.244492 0.539336 0.398857 0.026(6) Uiso 1 1 calc R . . . .
B7_2 B 0.17375(10) 0.56856(13) 0.5138(2) 0.0438(7) Uani 1 1 d . . . . .
H7_2 H 0.149029 0.535484 0.509086 0.094(14) Uiso 1 1 calc R . . . .
B8_2 B 0.18020(11) 0.60253(12) 0.6312(2) 0.0466(7) Uani 1 1 d . . . . .
H8_2 H 0.159672 0.591459 0.704115 0.087(12) Uiso 1 1 calc R . . . .
B9_2 B 0.19206(11) 0.66511(13) 0.6002(3) 0.0520(8) Uani 1 1 d . . . . .
H9_2 H 0.179622 0.695782 0.653163 0.081(11) Uiso 1 1 calc R . . . .
B10_2 B 0.19204(11) 0.67000(12) 0.4585(3) 0.0485(7) Uani 1 1 d . . . . .
H10_2 H 0.179401 0.704169 0.416769 0.062(9) Uiso 1 1 calc R . . . .
B11_2 B 0.18132(10) 0.60915(12) 0.4069(2) 0.0436(7) Uani 1 1 d . . . . .
H11_2 H 0.161528 0.602948 0.330490 0.077(11) Uiso 1 1 calc R . . . .
B12_2 B 0.14983(11) 0.63050(14) 0.5217(3) 0.0518(8) Uani 1 1 d . . . . .
H12_2 H 0.109368 0.639035 0.521303 0.066(10) Uiso 1 1 calc R . . . .
B3_2 B 0.24123(10) 0.62640(11) 0.6358(2) 0.0399(6) Uani 1 1 d . . . . .
H3_2 H 0.261635 0.631100 0.711878 0.060(9) Uiso 1 1 calc R . . . .
O1_3 O 0.35784(6) 0.64677(5) 0.51412(12) 0.0302(4) Uani 1 1 d . . . . .
C2_3 C 0.37464(8) 0.67434(8) 0.60727(17) 0.0330(5) Uani 1 1 d . . . . .
H2A_3 H 0.401067 0.656209 0.644775 0.040 Uiso 1 1 calc R U . . .
H2AB_3 H 0.346981 0.680388 0.656620 0.040 Uiso 1 1 calc R U . . .
C3_3 C 0.39382(12) 0.72205(9) 0.5625(2) 0.0512(7) Uani 1 1 d . . . . .
H3A_3 H 0.367990 0.747883 0.565051 0.061 Uiso 1 1 calc R U . . .
H3AB_3 H 0.422858 0.733626 0.602935 0.061 Uiso 1 1 calc R U . . .
C4_3 C 0.40771(11) 0.71118(10) 0.4521(2) 0.0501(6) Uani 1 1 d . . . . .
H4A_3 H 0.442234 0.699317 0.448183 0.060 Uiso 1 1 calc R U . . .
H4AB_3 H 0.404418 0.741066 0.407753 0.060 Uiso 1 1 calc R U . . .
C5_3 C 0.37283(9) 0.67205(8) 0.41667(18) 0.0373(5) Uani 1 1 d . . . . .
H5A_3 H 0.343890 0.686725 0.380742 0.045 Uiso 1 1 calc R U . . .
H5AB_3 H 0.389306 0.648819 0.367763 0.045 Uiso 1 1 calc R U . . .
B1_4 B 0.4035(2) 0.3312(3) 0.4800(4) 0.0285(10) Uani 0.764(5) 1 d . U P A 1
C1_4 C 0.43964(15) 0.35636(15) 0.5666(3) 0.0294(8) Uani 0.764(5) 1 d . U P A 1
C2_4 C 0.43989(15) 0.35856(15) 0.6768(3) 0.0358(8) Uani 0.764(5) 1 d . U P A 1
H2_4 H 0.414362 0.342472 0.714976 0.043 Uiso 0.764(5) 1 calc R U P A 1
C3_4 C 0.47651(15) 0.38367(13) 0.7320(3) 0.0403(8) Uani 0.764(5) 1 d . U P A 1
H3_4 H 0.475798 0.384616 0.806820 0.048 Uiso 0.764(5) 1 calc R U P A 1
C4_4 C 0.51412(13) 0.40734(13) 0.6773(4) 0.0390(8) Uani 0.764(5) 1 d . U P A 1
H4_4 H 0.539198 0.424385 0.714958 0.047 Uiso 0.764(5) 1 calc R U P A 1
C5_4 C 0.51522(11) 0.40623(11) 0.5688(4) 0.0362(7) Uani 0.764(5) 1 d . U P A 1
H5_4 H 0.540866 0.422682 0.531703 0.043 Uiso 0.764(5) 1 calc R U P A 1
C6_4 C 0.47870(12) 0.38095(12) 0.5134(4) 0.0295(7) Uani 0.764(5) 1 d . U P A 1
C7_4 C 0.47376(11) 0.37585(11) 0.3993(3) 0.0287(7) Uani 0.764(5) 1 d . U P A 1
C8_4 C 0.50579(12) 0.39518(13) 0.3232(4) 0.0342(8) Uani 0.764(5) 1 d . U P A 1
H8_4 H 0.533945 0.413870 0.343253 0.041 Uiso 0.764(5) 1 calc R U P A 1
C9_4 C 0.49539(13) 0.38637(12) 0.2173(4) 0.0412(8) Uani 0.764(5) 1 d . U P A 1
H9_4 H 0.517207 0.398260 0.164440 0.049 Uiso 0.764(5) 1 calc R U P A 1
C10_4 C 0.45317(13) 0.36023(13) 0.1884(3) 0.0382(7) Uani 0.764(5) 1 d . U P A 1
H10_4 H 0.445912 0.355167 0.115922 0.046 Uiso 0.764(5) 1 calc R U P A 1
C11_4 C 0.42169(13) 0.34158(13) 0.2650(3) 0.0320(7) Uani 0.764(5) 1 d . U P A 1
H11_4 H 0.393072 0.323822 0.244079 0.038 Uiso 0.764(5) 1 calc R U P A 1
C12_4 C 0.43123(14) 0.34837(14) 0.3716(3) 0.0280(8) Uani 0.764(5) 1 d . U P A 1
B1_5 B 0.4060(9) 0.3315(10) 0.5060(15) 0.0295(19) Uani 0.236(5) 1 d . U P A 2
C1_5 C 0.4363(5) 0.3535(5) 0.6031(13) 0.0307(16) Uani 0.236(5) 1 d . U P A 2
C2_5 C 0.4281(5) 0.3535(5) 0.7093(11) 0.0334(17) Uani 0.236(5) 1 d . U P A 2
H2_5 H 0.399979 0.337137 0.737109 0.040 Uiso 0.236(5) 1 calc R U P A 2
C3_5 C 0.4618(4) 0.3780(4) 0.7789(11) 0.0395(18) Uani 0.236(5) 1 d . U P A 2
H3_5 H 0.456913 0.378505 0.853077 0.047 Uiso 0.236(5) 1 calc R U P A 2
C4_5 C 0.5024(5) 0.4014(4) 0.7312(11) 0.0381(17) Uani 0.236(5) 1 d . U P A 2
H4_5 H 0.525755 0.417400 0.775559 0.046 Uiso 0.236(5) 1 calc R U P A 2
C5_5 C 0.5104(4) 0.4026(4) 0.6249(14) 0.0347(16) Uani 0.236(5) 1 d . U P A 2
H5_5 H 0.538140 0.419243 0.595989 0.042 Uiso 0.236(5) 1 calc R U P A 2
C6_5 C 0.4757(4) 0.3779(4) 0.5589(11) 0.0321(14) Uani 0.236(5) 1 d . U P A 2
C7_5 C 0.4771(4) 0.3759(4) 0.4479(14) 0.0289(14) Uani 0.236(5) 1 d . U P A 2
C8_5 C 0.5114(4) 0.3956(4) 0.3747(11) 0.0358(17) Uani 0.236(5) 1 d . U P A 2
H8_5 H 0.538966 0.413770 0.400353 0.043 Uiso 0.236(5) 1 calc R U P A 2
C9_5 C 0.5064(5) 0.3897(5) 0.2742(15) 0.0373(17) Uani 0.236(5) 1 d . U P A 2
H9_5 H 0.530168 0.404657 0.229500 0.045 Uiso 0.236(5) 1 calc R U P A 2
C10_5 C 0.4682(5) 0.3626(5) 0.2262(11) 0.0402(16) Uani 0.236(5) 1 d . U P A 2
H10_5 H 0.465608 0.358035 0.152153 0.048 Uiso 0.236(5) 1 calc R U P A 2
C11_5 C 0.4330(5) 0.3422(5) 0.3020(13) 0.0337(16) Uani 0.236(5) 1 d . U P A 2
H11_5 H 0.405990 0.323280 0.276468 0.040 Uiso 0.236(5) 1 calc R U P A 2
C12_5 C 0.4375(5) 0.3491(6) 0.4063(11) 0.0296(15) Uani 0.236(5) 1 d . U P A 2
O1_8 O 0.35153(5) 0.35877(6) 0.48900(12) 0.0330(4) Uani 1 1 d . . . . .
C2_8 C 0.32176(8) 0.37242(9) 0.39638(19) 0.0376(5) Uani 1 1 d . . . . .
H2A_8 H 0.305814 0.343006 0.364970 0.045 Uiso 1 1 calc R U . . .
H2AB_8 H 0.342366 0.388729 0.342143 0.045 Uiso 1 1 calc R U . . .
C3_8 C 0.28344(9) 0.40787(9) 0.4403(2) 0.0402(5) Uani 1 1 d . . . . .
H3A_8 H 0.295316 0.442393 0.436693 0.048 Uiso 1 1 calc R U . . .
H3AB_8 H 0.251961 0.405210 0.401109 0.048 Uiso 1 1 calc R U . . .
C4_8 C 0.27710(9) 0.39167(10) 0.5527(2) 0.0441(6) Uani 1 1 d . . . . .
H4A_8 H 0.254008 0.363433 0.557582 0.053 Uiso 1 1 calc R U . . .
H4AB_8 H 0.264475 0.419042 0.596820 0.053 Uiso 1 1 calc R U . . .
C5_8 C 0.32834(8) 0.37679(9) 0.58652(18) 0.0353(5) Uani 1 1 d . . . . .
H5A_8 H 0.346646 0.405374 0.615451 0.042 Uiso 1 1 calc R U . . .
H5AB_8 H 0.327064 0.350431 0.640504 0.042 Uiso 1 1 calc R U . . .
C1_6 C 0.39147(8) 0.27163(8) 0.50026(18) 0.0339(5) Uani 1 1 d . . . . .
B4_6 B 0.37360(11) 0.24796(11) 0.6204(2) 0.0427(6) Uani 1 1 d . . . . .
H4_6 H 0.367372 0.271314 0.692041 0.066(9) Uiso 1 1 calc R . . A 1
B5_6 B 0.33214(11) 0.24975(11) 0.5122(3) 0.0446(7) Uani 1 1 d . . . . .
H5_6 H 0.298760 0.274145 0.510939 0.110(15) Uiso 1 1 calc R . . . .
B6_6 B 0.36779(12) 0.23824(11) 0.3972(2) 0.0465(7) Uani 1 1 d . . . . .
H6_6 H 0.358089 0.255329 0.319554 0.076(11) Uiso 1 1 calc R . . A 1
B7_6 B 0.39339(16) 0.17796(11) 0.4078(3) 0.0586(9) Uani 1 1 d . . . . .
H7_6 H 0.400933 0.154366 0.337151 0.078(11) Uiso 1 1 calc R . . A 1
B8_6 B 0.43358(16) 0.17682(12) 0.5161(3) 0.0600(9) Uani 1 1 d . . . . .
H8_6 H 0.467366 0.153004 0.518135 0.117(17) Uiso 1 1 calc R . . A 1
B9_6 B 0.39880(14) 0.18788(12) 0.6300(3) 0.0559(8) Uani 1 1 d . . . . .
H9_6 H 0.409652 0.170587 0.706753 0.098(13) Uiso 1 1 calc R . . A 1
B10_6 B 0.33579(13) 0.19626(11) 0.5950(3) 0.0514(8) Uani 1 1 d . . . . .
H10_6 H 0.305001 0.185381 0.649134 0.071(10) Uiso 1 1 calc R . . . .
B11_6 B 0.33177(15) 0.18979(12) 0.4543(3) 0.0577(9) Uani 1 1 d . . . . .
H11_6 H 0.298158 0.174528 0.414571 0.073(10) Uiso 1 1 calc R . . . .
B12_6 B 0.37208(18) 0.15179(12) 0.5272(3) 0.0668(11) Uani 1 1 d . . . . .
H12_6 H 0.364527 0.111313 0.535344 0.078(11) Uiso 1 1 calc R . . . .
C2_7 C 0.4274(5) 0.2287(6) 0.4344(7) 0.0387(16) Uani 0.711(7) 1 d . U P A 1
C3_7 C 0.47363(17) 0.24346(16) 0.3717(4) 0.0408(9) Uani 0.711(7) 1 d . U P A 1
H3A_7 H 0.464411 0.250491 0.298582 0.061 Uiso 0.711(7) 1 calc R U P A 1
H3B_7 H 0.497566 0.216334 0.373299 0.061 Uiso 0.711(7) 1 calc R U P A 1
H3C_7 H 0.488410 0.272978 0.403371 0.061 Uiso 0.711(7) 1 calc R U P A 1
B3_7 B 0.4345(3) 0.2386(2) 0.5757(5) 0.0382(12) Uani 0.711(7) 1 d . U P A 1
H3_7 H 0.467476 0.255607 0.614498 0.08(3) Uiso 0.711(7) 1 calc R . P A 1
B22_77 B 0.4290(15) 0.2299(17) 0.452(2) 0.037(2) Uani 0.289(7) 1 d D U P A 2
H22_77 H 0.463(2) 0.241(3) 0.399(6) 0.00(2) Uiso 0.289(7) 1 d D . P A 2
C31_77 C 0.4753(4) 0.2466(4) 0.6067(9) 0.052(3) Uani 0.289(7) 1 d . U P A 2
H31A_77 H 0.499436 0.219732 0.609061 0.078 Uiso 0.289(7) 1 calc R U P A 2
H31B_77 H 0.468341 0.258000 0.678549 0.078 Uiso 0.289(7) 1 calc R U P A 2
H31C_77 H 0.488568 0.274031 0.565084 0.078 Uiso 0.289(7) 1 calc R U P A 2
C33_77 C 0.4273(6) 0.2280(5) 0.5558(13) 0.039(2) Uani 0.289(7) 1 d . U P A 2

loop_
_atom_site_aniso_label
_atom_site_aniso_U_11
_atom_site_aniso_U_22
_atom_site_aniso_U_33
_atom_site_aniso_U_23
_atom_site_aniso_U_13
_atom_site_aniso_U_12
B1_1 0.0258(11) 0.0276(11) 0.0333(12) -0.0017(9) -0.0009(9) 0.0035(9)
C1_1 0.0255(10) 0.0296(10) 0.0448(13) -0.0074(9) 0.0065(9) 0.0010(8)
C2_1 0.0423(12) 0.0427(12) 0.0426(13) -0.0113(10) 0.0140(10) -0.0003(10)
C3_1 0.0565(15) 0.0541(15) 0.0507(16) -0.0192(12) 0.0239(13) -0.0064(12)
C4_1 0.0521(15) 0.0403(13) 0.076(2) -0.0190(13) 0.0332(14) -0.0031(11)
C5_1 0.0366(12) 0.0291(11) 0.082(2) -0.0075(12) 0.0191(13) 0.0013(9)
C6_1 0.0244(10) 0.0278(10) 0.0620(16) -0.0052(10) 0.0098(10) -0.0016(8)
C7_1 0.0269(10) 0.0234(10) 0.0622(16) 0.0036(9) -0.0027(10) -0.0023(8)
C8_1 0.0364(12) 0.0278(11) 0.079(2) 0.0089(12) -0.0095(12) -0.0002(9)
C9_1 0.0559(16) 0.0364(13) 0.077(2) 0.0192(13) -0.0222(14) -0.0030(11)
C10_1 0.0612(16) 0.0372(12) 0.0493(15) 0.0160(11) -0.0224(12) -0.0100(11)
C11_1 0.0451(12) 0.0306(10) 0.0433(13) 0.0102(9) -0.0114(10) -0.0045(9)
C12_1 0.0277(10) 0.0259(10) 0.0441(13) 0.0040(9) -0.0047(9) -0.0008(8)
C1_2 0.0301(10) 0.0342(10) 0.0219(9) -0.0023(8) 0.0000(7) 0.0074(8)
C2_2 0.0340(11) 0.0451(12) 0.0303(11) 0.0008(9) 0.0041(9) 0.0007(9)
C3_2 0.0464(14) 0.0447(13) 0.0485(15) 0.0040(11) 0.0010(11) -0.0020(11)
B4_2 0.0405(14) 0.0365(13) 0.0470(16) -0.0007(11) -0.0031(12) 0.0117(11)
B5_2 0.0344(13) 0.0474(15) 0.0323(13) 0.0077(11) -0.0016(10) 0.0091(10)
B6_2 0.0285(11) 0.0488(14) 0.0312(12) -0.0026(11) -0.0006(9) -0.0024(10)
B7_2 0.0297(13) 0.0607(18) 0.0410(15) -0.0030(13) 0.0021(11) 0.0014(12)
B8_2 0.0390(14) 0.0643(18) 0.0364(14) -0.0070(13) 0.0098(11) 0.0057(13)
B9_2 0.0432(15) 0.0590(18) 0.0537(18) -0.0180(14) 0.0058(13) 0.0164(13)
B10_2 0.0374(14) 0.0553(17) 0.0529(18) 0.0041(14) -0.0038(12) 0.0162(12)
B11_2 0.0313(13) 0.0664(18) 0.0332(13) 0.0010(12) -0.0039(10) 0.0069(12)
B12_2 0.0298(13) 0.079(2) 0.0461(16) -0.0048(15) 0.0020(11) 0.0185(14)
B3_2 0.0399(13) 0.0485(15) 0.0313(13) -0.0112(11) 0.0013(10) 0.0087(11)
O1_3 0.0359(8) 0.0281(7) 0.0267(7) 0.0006(6) 0.0004(6) 0.0005(6)
C2_3 0.0395(11) 0.0289(10) 0.0306(11) 0.0007(8) -0.0067(9) 0.0010(8)
C3_3 0.0764(19) 0.0334(12) 0.0437(14) 0.0019(10) 0.0008(13) -0.0088(12)
C4_3 0.0604(16) 0.0476(14) 0.0422(14) 0.0025(11) 0.0026(12) -0.0125(12)
C5_3 0.0462(13) 0.0362(11) 0.0295(11) 0.0056(9) 0.0055(9) -0.0012(9)
B1_4 0.0261(15) 0.0288(15) 0.031(2) -0.0016(19) -0.0068(18) -0.0025(12)
C1_4 0.0297(13) 0.0264(13) 0.0322(18) 0.0002(14) -0.0057(14) 0.0006(10)
C2_4 0.0370(18) 0.0339(15) 0.037(2) 0.0028(14) -0.0052(14) -0.0011(13)
C3_4 0.0411(18) 0.0393(15) 0.0404(18) 0.0002(14) -0.0136(15) 0.0023(14)
C4_4 0.0370(16) 0.0353(15) 0.045(2) -0.0044(16) -0.0138(17) 0.0000(12)
C5_4 0.0281(13) 0.0329(14) 0.048(2) -0.0026(14) -0.0084(13) 0.0000(10)
C6_4 0.0263(12) 0.0256(12) 0.0365(19) -0.0004(14) -0.0047(14) 0.0032(9)
C7_4 0.0245(12) 0.0251(12) 0.0366(16) -0.0027(12) 0.0007(12) 0.0023(9)
C8_4 0.0289(14) 0.0350(14) 0.039(2) -0.0027(17) 0.0035(17) -0.0001(11)
C9_4 0.0331(15) 0.0456(16) 0.045(2) 0.0008(15) 0.0147(14) -0.0009(13)
C10_4 0.0338(16) 0.0476(16) 0.0334(17) -0.0014(14) 0.0065(12) 0.0003(13)
C11_4 0.0310(15) 0.0351(13) 0.0297(17) -0.0010(13) 0.0025(12) -0.0014(12)
C12_4 0.0281(14) 0.0257(12) 0.030(2) -0.0028(15) 0.0002(14) -0.0008(10)
B1_5 0.028(3) 0.028(3) 0.032(4) -0.001(3) -0.003(3) 0.002(3)
C1_5 0.030(3) 0.027(3) 0.035(3) -0.001(3) -0.005(3) -0.002(2)
C2_5 0.033(3) 0.032(3) 0.036(3) -0.003(3) -0.010(3) -0.003(3)
C3_5 0.036(3) 0.039(3) 0.044(4) -0.002(3) -0.010(3) -0.002(3)
C4_5 0.031(3) 0.039(3) 0.043(3) 0.002(3) -0.009(3) 0.001(3)
C5_5 0.030(3) 0.035(3) 0.039(3) 0.002(3) -0.007(3) -0.002(2)
C6_5 0.029(2) 0.029(2) 0.039(3) 0.001(3) -0.004(3) 0.003(2)
C7_5 0.023(2) 0.027(2) 0.037(3) 0.001(3) 0.000(3) -0.001(2)
C8_5 0.029(3) 0.035(3) 0.043(3) 0.003(3) 0.004(3) -0.001(3)
C9_5 0.033(3) 0.039(3) 0.040(3) 0.003(3) 0.006(3) -0.002(3)
C10_5 0.035(3) 0.044(3) 0.042(3) 0.001(3) 0.007(3) -0.003(3)
C11_5 0.030(3) 0.036(3) 0.035(3) 0.001(3) 0.002(3) -0.002(3)
C12_5 0.027(3) 0.027(3) 0.034(3) -0.001(3) -0.003(3) 0.001(2)
O1_8 0.0275(7) 0.0367(8) 0.0347(8) -0.0001(6) -0.0001(6) 0.0009(6)
C2_8 0.0334(11) 0.0434(12) 0.0360(12) 0.0035(9) -0.0009(9) 0.0026(9)
C3_8 0.0331(11) 0.0452(13) 0.0423(13) 0.0024(10) 0.0014(10) 0.0029(9)
C4_8 0.0362(12) 0.0526(14) 0.0435(14) -0.0045(11) -0.0001(10) 0.0040(10)
C5_8 0.0325(11) 0.0390(12) 0.0345(12) -0.0038(9) 0.0013(9) -0.0014(9)
C1_6 0.0359(11) 0.0316(11) 0.0342(11) 0.0016(9) -0.0015(9) -0.0032(9)
B4_6 0.0434(14) 0.0431(14) 0.0416(15) 0.0011(11) 0.0074(12) -0.0029(11)
B5_6 0.0430(15) 0.0397(14) 0.0513(16) 0.0020(12) -0.0034(12) -0.0117(11)
B6_6 0.0580(17) 0.0363(14) 0.0450(15) 0.0029(11) -0.0081(13) -0.0156(12)
B7_6 0.093(3) 0.0321(14) 0.0509(18) -0.0025(13) 0.0149(17) -0.0151(15)
B8_6 0.080(2) 0.0371(16) 0.063(2) 0.0140(14) 0.0200(18) 0.0118(15)
B9_6 0.069(2) 0.0458(16) 0.0533(19) 0.0183(14) 0.0147(16) 0.0079(14)
B10_6 0.0657(19) 0.0367(14) 0.0519(18) 0.0034(12) 0.0156(15) -0.0086(13)
B11_6 0.079(2) 0.0426(16) 0.0519(18) -0.0016(14) 0.0013(16) -0.0251(16)
B12_6 0.110(3) 0.0294(14) 0.062(2) 0.0040(14) 0.028(2) -0.0093(17)
C2_7 0.051(2) 0.0286(18) 0.037(4) 0.000(3) 0.012(3) 0.0004(17)
C3_7 0.040(2) 0.0366(19) 0.046(2) 0.0013(17) 0.0080(19) 0.0004(15)
B3_7 0.051(3) 0.032(3) 0.032(3) -0.0015(18) -0.0061(18) 0.0051(19)
B22_77 0.044(4) 0.031(4) 0.036(5) 0.000(4) -0.004(4) 0.001(3)
C31_77 0.039(4) 0.046(5) 0.071(6) 0.003(4) -0.005(4) 0.002(4)
C33_77 0.045(4) 0.031(4) 0.040(4) -0.002(4) 0.000(3) 0.003(3)

loop_
_atom_type_symbol
_atom_type_description
_atom_type_scat_dispersion_real
_atom_type_scat_dispersion_imag
_atom_type_scat_source
C C 0.0181 0.0091 'International Tables Vol C Tables 4.2.6.8 and 6.1.1.4'
H H 0.0000 0.0000 'International Tables Vol C Tables 4.2.6.8 and 6.1.1.4'
B B 0.0090 0.0039 'International Tables Vol C Tables 4.2.6.8 and 6.1.1.4'
O O 0.0492 0.0322 'International Tables Vol C Tables 4.2.6.8 and 6.1.1.4'

loop_
_geom_angle_atom_site_label_1
_geom_angle_atom_site_label_2
_geom_angle_atom_site_label_3
_geom_angle
_geom_angle_site_symmetry_1
_geom_angle_site_symmetry_3
_geom_angle_publ_flag
O1_3 B1_1 C1_1 108.39(17) . . ?
O1_3 B1_1 C12_1 107.08(16) . . ?
C1_1 B1_1 C12_1 100.58(17) . . ?
O1_3 B1_1 C1_2 105.43(16) . . ?
C1_1 B1_1 C1_2 116.34(17) . . ?
C12_1 B1_1 C1_2 118.48(18) . . ?
C2_1 C1_1 C6_1 117.9(2) . . ?
C2_1 C1_1 B1_1 133.8(2) . . ?
C6_1 C1_1 B1_1 108.3(2) . . ?
C1_1 C2_1 C3_1 121.1(3) . . ?
C1_1 C2_1 H2_1 119.5 . . ?
C3_1 C2_1 H2_1 119.5 . . ?
C4_1 C3_1 C2_1 119.6(3) . . ?
C4_1 C3_1 H3_1 120.2 . . ?
C2_1 C3_1 H3_1 120.2 . . ?
C5_1 C4_1 C3_1 120.7(2) . . ?
C5_1 C4_1 H4_1 119.7 . . ?
C3_1 C4_1 H4_1 119.7 . . ?
C4_1 C5_1 C6_1 119.7(3) . . ?
C4_1 C5_1 H5_1 120.1 . . ?
C6_1 C5_1 H5_1 120.1 . . ?
C5_1 C6_1 C1_1 121.0(3) . . ?
C5_1 C6_1 C7_1 127.3(2) . . ?
C1_1 C6_1 C7_1 111.62(19) . . ?
C8_1 C7_1 C12_1 121.5(3) . . ?
C8_1 C7_1 C6_1 126.9(2) . . ?
C12_1 C7_1 C6_1 111.5(2) . . ?
C9_1 C8_1 C7_1 118.9(2) . . ?
C9_1 C8_1 H8_1 120.5 . . ?
C7_1 C8_1 H8_1 120.5 . . ?
C8_1 C9_1 C10_1 121.2(2) . . ?
C8_1 C9_1 H9_1 119.4 . . ?
C10_1 C9_1 H9_1 119.4 . . ?
C9_1 C10_1 C11_1 119.0(3) . . ?
C9_1 C10_1 H10_1 120.5 . . ?
C11_1 C10_1 H10_1 120.5 . . ?
C12_1 C11_1 C10_1 121.5(2) . . ?
C12_1 C11_1 H11_1 119.3 . . ?
C10_1 C11_1 H11_1 119.3 . . ?
C11_1 C12_1 C7_1 117.8(2) . . ?
C11_1 C12_1 B1_1 134.1(2) . . ?
C7_1 C12_1 B1_1 108.0(2) . . ?
B1_1 C1_2 C2_2 120.35(17) . . ?
B1_1 C1_2 B5_2 121.29(17) . . ?
C2_2 C1_2 B5_2 107.88(17) . . ?
B1_1 C1_2 B4_2 122.06(19) . . ?
C2_2 C1_2 B4_2 109.05(17) . . ?
B5_2 C1_2 B4_2 62.43(15) . . ?
B1_1 C1_2 B6_2 118.06(17) . . ?
C2_2 C1_2 B6_2 58.99(14) . . ?
B5_2 C1_2 B6_2 61.44(15) . . ?
B4_2 C1_2 B6_2 112.17(18) . . ?
B1_1 C1_2 B3_2 119.76(17) . . ?
C2_2 C1_2 B3_2 59.94(14) . . ?
B5_2 C1_2 B3_2 112.19(17) . . ?
B4_2 C1_2 B3_2 62.13(15) . . ?
B6_2 C1_2 B3_2 110.23(17) . . ?
C3_2 C2_2 B6_2 116.7(2) . . ?
C3_2 C2_2 C1_2 121.06(19) . . ?
B6_2 C2_2 C1_2 61.49(13) . . ?
C3_2 C2_2 B8_2 119.2(2) . . ?
B6_2 C2_2 B8_2 113.63(19) . . ?
C1_2 C2_2 B8_2 111.51(19) . . ?
C3_2 C2_2 B7_2 117.1(2) . . ?
B6_2 C2_2 B7_2 62.60(15) . . ?
C1_2 C2_2 B7_2 111.73(18) . . ?
B8_2 C2_2 B7_2 62.04(16) . . ?
C3_2 C2_2 B3_2 120.2(2) . . ?
B6_2 C2_2 B3_2 113.25(19) . . ?
C1_2 C2_2 B3_2 61.04(14) . . ?
B8_2 C2_2 B3_2 62.63(16) . . ?
B7_2 C2_2 B3_2 113.6(2) . . ?
C2_2 C3_2 H3A_2 109.5 . . ?
C2_2 C3_2 H3B_2 109.5 . . ?
H3A_2 C3_2 H3B_2 109.5 . . ?
C2_2 C3_2 H3C_2 109.5 . . ?
H3A_2 C3_2 H3C_2 109.5 . . ?
H3B_2 C3_2 H3C_2 109.5 . . ?
C1_2 B4_2 B10_2 106.5(2) . . ?
C1_2 B4_2 B5_2 58.41(14) . . ?
B10_2 B4_2 B5_2 60.60(16) . . ?
C1_2 B4_2 B3_2 59.14(14) . . ?
B10_2 B4_2 B3_2 107.5(2) . . ?
B5_2 B4_2 B3_2 106.6(2) . . ?
C1_2 B4_2 B9_2 105.8(2) . . ?
B10_2 B4_2 B9_2 60.74(18) . . ?
B5_2 B4_2 B9_2 108.2(2) . . ?
B3_2 B4_2 B9_2 58.84(17) . . ?
C1_2 B4_2 H4_2 123.6 . . ?
B10_2 B4_2 H4_2 121.5 . . ?
B5_2 B4_2 H4_2 122.0 . . ?
B3_2 B4_2 H4_2 122.7 . . ?
B9_2 B4_2 H4_2 122.1 . . ?
C1_2 B5_2 B6_2 59.83(14) . . ?
C1_2 B5_2 B11_2 107.19(19) . . ?
B6_2 B5_2 B11_2 60.21(16) . . ?
C1_2 B5_2 B4_2 59.16(14) . . ?
B6_2 B5_2 B4_2 108.24(19) . . ?
B11_2 B5_2 B4_2 108.5(2) . . ?
C1_2 B5_2 B10_2 106.32(19) . . ?
B6_2 B5_2 B10_2 108.5(2) . . ?
B11_2 B5_2 B10_2 60.64(17) . . ?
B4_2 B5_2 B10_2 59.66(16) . . ?
C1_2 B5_2 H5_2 123.0 . . ?
B6_2 B5_2 H5_2 121.3 . . ?
B11_2 B5_2 H5_2 121.4 . . ?
B4_2 B5_2 H5_2 121.7 . . ?
B10_2 B5_2 H5_2 122.0 . . ?
C2_2 B6_2 C1_2 59.53(13) . . ?
C2_2 B6_2 B5_2 106.16(19) . . ?
C1_2 B6_2 B5_2 58.73(14) . . ?
C2_2 B6_2 B7_2 59.35(15) . . ?
C1_2 B6_2 B7_2 107.59(19) . . ?
B5_2 B6_2 B7_2 108.3(2) . . ?
C2_2 B6_2 B11_2 105.72(19) . . ?
C1_2 B6_2 B11_2 106.32(19) . . ?
B5_2 B6_2 B11_2 60.19(16) . . ?
B7_2 B6_2 B11_2 59.74(16) . . ?
C2_2 B6_2 H6_2 123.2 . . ?
C1_2 B6_2 H6_2 122.6 . . ?
B5_2 B6_2 H6_2 122.1 . . ?
B7_2 B6_2 H6_2 121.4 . . ?
B11_2 B6_2 H6_2 122.7 . . ?
C2_2 B7_2 B11_2 105.1(2) . . ?
C2_2 B7_2 B8_2 58.90(15) . . ?
B11_2 B7_2 B8_2 108.3(2) . . ?
C2_2 B7_2 B6_2 58.05(14) . . ?
B11_2 B7_2 B6_2 60.21(16) . . ?
B8_2 B7_2 B6_2 107.3(2) . . ?
C2_2 B7_2 B12_2 105.1(2) . . ?
B11_2 B7_2 B12_2 60.15(18) . . ?
B8_2 B7_2 B12_2 60.12(18) . . ?
B6_2 B7_2 B12_2 107.8(2) . . ?
C2_2 B7_2 H7_2 124.6 . . ?
B11_2 B7_2 H7_2 121.9 . . ?
B8_2 B7_2 H7_2 121.5 . . ?
B6_2 B7_2 H7_2 122.0 . . ?
B12_2 B7_2 H7_2 122.2 . . ?
C2_2 B8_2 B7_2 59.06(15) . . ?
C2_2 B8_2 B9_2 105.4(2) . . ?
B7_2 B8_2 B9_2 109.3(2) . . ?
C2_2 B8_2 B3_2 58.82(15) . . ?
B7_2 B8_2 B3_2 108.07(19) . . ?
B9_2 B8_2 B3_2 59.30(17) . . ?
C2_2 B8_2 B12_2 105.97(19) . . ?
B7_2 B8_2 B12_2 61.09(18) . . ?
B9_2 B8_2 B12_2 60.2(2) . . ?
B3_2 B8_2 B12_2 107.4(2) . . ?
C2_2 B8_2 H8_2 124.1 . . ?
B7_2 B8_2 H8_2 120.7 . . ?
B9_2 B8_2 H8_2 122.0 . . ?
B3_2 B8_2 H8_2 122.2 . . ?
B12_2 B8_2 H8_2 121.9 . . ?
B3_2 B9_2 B8_2 60.53(18) . . ?
B3_2 B9_2 B12_2 108.4(2) . . ?
B8_2 B9_2 B12_2 60.28(19) . . ?
B3_2 B9_2 B4_2 60.34(16) . . ?
B8_2 B9_2 B4_2 108.20(19) . . ?
B12_2 B9_2 B4_2 106.9(2) . . ?
B3_2 B9_2 B10_2 107.47(19) . . ?
B8_2 B9_2 B10_2 107.0(2) . . ?
B12_2 B9_2 B10_2 58.73(19) . . ?
B4_2 B9_2 B10_2 59.27(17) . . ?
B3_2 B9_2 H9_2 121.2 . . ?
B8_2 B9_2 H9_2 121.5 . . ?
B12_2 B9_2 H9_2 122.1 . . ?
B4_2 B9_2 H9_2 122.0 . . ?
B10_2 B9_2 H9_2 122.9 . . ?
B12_2 B10_2 B4_2 108.5(2) . . ?
B12_2 B10_2 B5_2 107.5(2) . . ?
B4_2 B10_2 B5_2 59.74(15) . . ?
B12_2 B10_2 B11_2 60.22(18) . . ?
B4_2 B10_2 B11_2 107.18(19) . . ?
B5_2 B10_2 B11_2 58.93(16) . . ?
B12_2 B10_2 B9_2 60.08(19) . . ?
B4_2 B10_2 B9_2 59.98(17) . . ?
B5_2 B10_2 B9_2 106.97(19) . . ?
B11_2 B10_2 B9_2 107.2(2) . . ?
B12_2 B10_2 H10_2 121.3 . . ?
B4_2 B10_2 H10_2 121.6 . . ?
B5_2 B10_2 H10_2 122.6 . . ?
B11_2 B10_2 H10_2 122.4 . . ?
B9_2 B10_2 H10_2 122.2 . . ?
B7_2 B11_2 B5_2 108.08(19) . . ?
B7_2 B11_2 B6_2 60.05(16) . . ?
B5_2 B11_2 B6_2 59.60(15) . . ?
B7_2 B11_2 B12_2 61.12(18) . . ?
B5_2 B11_2 B12_2 107.6(2) . . ?
B6_2 B11_2 B12_2 108.4(2) . . ?
B7_2 B11_2 B10_2 108.1(2) . . ?
B5_2 B11_2 B10_2 60.43(16) . . ?
B6_2 B11_2 B10_2 107.84(19) . . ?
B12_2 B11_2 B10_2 58.83(19) . . ?
B7_2 B11_2 H11_2 121.2 . . ?
B5_2 B11_2 H11_2 121.8 . . ?
B6_2 B11_2 H11_2 121.8 . . ?
B12_2 B11_2 H11_2 121.7 . . ?
B10_2 B11_2 H11_2 122.0 . . ?
B10_2 B12_2 B9_2 61.2(2) . . ?
B10_2 B12_2 B11_2 60.95(18) . . ?
B9_2 B12_2 B11_2 108.7(2) . . ?
B10_2 B12_2 B8_2 108.3(2) . . ?
B9_2 B12_2 B8_2 59.47(19) . . ?
B11_2 B12_2 B8_2 106.13(19) . . ?
B10_2 B12_2 B7_2 107.9(2) . . ?
B9_2 B12_2 B7_2 106.9(2) . . ?
B11_2 B12_2 B7_2 58.72(17) . . ?
B8_2 B12_2 B7_2 58.79(17) . . ?
B10_2 B12_2 H12_2 120.6 . . ?
B9_2 B12_2 H12_2 121.4 . . ?
B11_2 B12_2 H12_2 122.1 . . ?
B8_2 B12_2 H12_2 122.8 . . ?
B7_2 B12_2 H12_2 123.0 . . ?
C2_2 B3_2 C1_2 59.02(13) . . ?
C2_2 B3_2 B9_2 105.9(2) . . ?
C1_2 B3_2 B9_2 107.0(2) . . ?
C2_2 B3_2 B8_2 58.55(15) . . ?
C1_2 B3_2 B8_2 106.63(18) . . ?
B9_2 B3_2 B8_2 60.17(18) . . ?
C2_2 B3_2 B4_2 105.65(19) . . ?
C1_2 B3_2 B4_2 58.73(14) . . ?
B9_2 B3_2 B4_2 60.81(18) . . ?
B8_2 B3_2 B4_2 108.3(2) . . ?
C2_2 B3_2 H3_2 123.8 . . ?
C1_2 B3_2 H3_2 122.8 . . ?
B9_2 B3_2 H3_2 121.9 . . ?
B8_2 B3_2 H3_2 121.9 . . ?
B4_2 B3_2 H3_2 122.0 . . ?
C2_3 O1_3 C5_3 110.72(16) . . ?
C2_3 O1_3 B1_1 123.39(15) . . ?
C5_3 O1_3 B1_1 125.80(16) . . ?
O1_3 C2_3 C3_3 103.88(18) . . ?
O1_3 C2_3 H2A_3 111.0 . . ?
C3_3 C2_3 H2A_3 111.0 . . ?
O1_3 C2_3 H2AB_3 111.0 . . ?
C3_3 C2_3 H2AB_3 111.0 . . ?
H2A_3 C2_3 H2AB_3 109.0 . . ?
C4_3 C3_3 C2_3 105.9(2) . . ?
C4_3 C3_3 H3A_3 110.6 . . ?
C2_3 C3_3 H3A_3 110.6 . . ?
C4_3 C3_3 H3AB_3 110.6 . . ?
C2_3 C3_3 H3AB_3 110.6 . . ?
H3A_3 C3_3 H3AB_3 108.7 . . ?
C3_3 C4_3 C5_3 105.4(2) . . ?
C3_3 C4_3 H4A_3 110.7 . . ?
C5_3 C4_3 H4A_3 110.7 . . ?
C3_3 C4_3 H4AB_3 110.7 . . ?
C5_3 C4_3 H4AB_3 110.7 . . ?
H4A_3 C4_3 H4AB_3 108.8 . . ?
O1_3 C5_3 C4_3 104.63(19) . . ?
O1_3 C5_3 H5A_3 110.8 . . ?
C4_3 C5_3 H5A_3 110.8 . . ?
O1_3 C5_3 H5AB_3 110.8 . . ?
C4_3 C5_3 H5AB_3 110.8 . . ?
H5A_3 C5_3 H5AB_3 108.9 . . ?
O1_8 B1_4 C1_4 106.7(4) . . ?
O1_8 B1_4 C12_4 109.4(4) . . ?
C1_4 B1_4 C12_4 100.0(4) . . ?
O1_8 B1_4 C1_6 105.6(4) . . ?
C1_4 B1_4 C1_6 114.8(3) . . ?
C12_4 B1_4 C1_6 119.7(4) . . ?
C2_4 C1_4 C6_4 116.8(3) . . ?
C2_4 C1_4 B1_4 134.3(4) . . ?
C6_4 C1_4 B1_4 108.9(3) . . ?
C3_4 C2_4 C1_4 121.8(4) . . ?
C3_4 C2_4 H2_4 119.1 . . ?
C1_4 C2_4 H2_4 119.1 . . ?
C4_4 C3_4 C2_4 119.8(4) . . ?
C4_4 C3_4 H3_4 120.1 . . ?
C2_4 C3_4 H3_4 120.1 . . ?
C5_4 C4_4 C3_4 120.3(3) . . ?
C5_4 C4_4 H4_4 119.8 . . ?
C3_4 C4_4 H4_4 119.8 . . ?
C4_4 C5_4 C6_4 120.0(4) . . ?
C4_4 C5_4 H5_4 120.0 . . ?
C6_4 C5_4 H5_4 120.0 . . ?
C5_4 C6_4 C1_4 121.3(4) . . ?
C5_4 C6_4 C7_4 127.7(3) . . ?
C1_4 C6_4 C7_4 111.0(3) . . ?
C8_4 C7_4 C12_4 122.0(4) . . ?
C8_4 C7_4 C6_4 126.3(3) . . ?
C12_4 C7_4 C6_4 111.7(3) . . ?
C9_4 C8_4 C7_4 118.4(3) . . ?
C9_4 C8_4 H8_4 120.8 . . ?
C7_4 C8_4 H8_4 120.8 . . ?
C8_4 C9_4 C10_4 120.4(3) . . ?
C8_4 C9_4 H9_4 119.8 . . ?
C10_4 C9_4 H9_4 119.8 . . ?
C11_4 C10_4 C9_4 120.3(3) . . ?
C11_4 C10_4 H10_4 119.8 . . ?
C9_4 C10_4 H10_4 119.8 . . ?
C10_4 C11_4 C12_4 121.3(3) . . ?
C10_4 C11_4 H11_4 119.4 . . ?
C12_4 C11_4 H11_4 119.4 . . ?
C11_4 C12_4 C7_4 117.5(3) . . ?
C11_4 C12_4 B1_4 134.1(3) . . ?
C7_4 C12_4 B1_4 108.3(3) . . ?
C1_5 B1_5 C12_5 103.0(15) . . ?
C1_5 B1_5 O1_8 113.0(15) . . ?
C12_5 B1_5 O1_8 103.8(13) . . ?
C1_5 B1_5 C1_6 121.1(14) . . ?
C12_5 B1_5 C1_6 112.3(14) . . ?
O1_8 B1_5 C1_6 102.5(13) . . ?
C2_5 C1_5 C6_5 121.9(13) . . ?
C2_5 C1_5 B1_5 132.7(14) . . ?
C6_5 C1_5 B1_5 105.3(13) . . ?
C1_5 C2_5 C3_5 120.4(12) . . ?
C1_5 C2_5 H2_5 119.8 . . ?
C3_5 C2_5 H2_5 119.8 . . ?
C4_5 C3_5 C2_5 116.2(12) . . ?
C4_5 C3_5 H3_5 121.9 . . ?
C2_5 C3_5 H3_5 121.9 . . ?
C5_5 C4_5 C3_5 124.0(12) . . ?
C5_5 C4_5 H4_5 118.0 . . ?
C3_5 C4_5 H4_5 118.0 . . ?
C4_5 C5_5 C6_5 117.7(11) . . ?
C4_5 C5_5 H5_5 121.2 . . ?
C6_5 C5_5 H5_5 121.2 . . ?
C1_5 C6_5 C7_5 114.3(11) . . ?
C1_5 C6_5 C5_5 119.9(13) . . ?
C7_5 C6_5 C5_5 125.9(12) . . ?
C12_5 C7_5 C6_5 112.0(11) . . ?
C12_5 C7_5 C8_5 116.9(14) . . ?
C6_5 C7_5 C8_5 131.1(11) . . ?
C9_5 C8_5 C7_5 121.9(13) . . ?
C9_5 C8_5 H8_5 119.1 . . ?
C7_5 C8_5 H8_5 119.1 . . ?
C8_5 C9_5 C10_5 124.8(13) . . ?
C8_5 C9_5 H9_5 117.6 . . ?
C10_5 C9_5 H9_5 117.6 . . ?
C9_5 C10_5 C11_5 113.0(13) . . ?
C9_5 C10_5 H10_5 123.5 . . ?
C11_5 C10_5 H10_5 123.5 . . ?
C12_5 C11_5 C10_5 122.5(13) . . ?
C12_5 C11_5 H11_5 118.8 . . ?
C10_5 C11_5 H11_5 118.8 . . ?
C11_5 C12_5 C7_5 120.9(13) . . ?
C11_5 C12_5 B1_5 133.7(13) . . ?
C7_5 C12_5 B1_5 105.4(13) . . ?
C5_8 O1_8 C2_8 110.74(16) . . ?
C5_8 O1_8 B1_4 126.3(2) . . ?
C2_8 O1_8 B1_4 122.9(2) . . ?
C5_8 O1_8 B1_5 114.6(7) . . ?
C2_8 O1_8 B1_5 134.5(7) . . ?
O1_8 C2_8 C3_8 103.87(18) . . ?
O1_8 C2_8 H2A_8 111.0 . . ?
C3_8 C2_8 H2A_8 111.0 . . ?
O1_8 C2_8 H2AB_8 111.0 . . ?
C3_8 C2_8 H2AB_8 111.0 . . ?
H2A_8 C2_8 H2AB_8 109.0 . . ?
C4_8 C3_8 C2_8 104.00(19) . . ?
C4_8 C3_8 H3A_8 111.0 . . ?
C2_8 C3_8 H3A_8 111.0 . . ?
C4_8 C3_8 H3AB_8 111.0 . . ?
C2_8 C3_8 H3AB_8 111.0 . . ?
H3A_8 C3_8 H3AB_8 109.0 . . ?
C3_8 C4_8 C5_8 104.1(2) . . ?
C3_8 C4_8 H4A_8 110.9 . . ?
C5_8 C4_8 H4A_8 110.9 . . ?
C3_8 C4_8 H4AB_8 110.9 . . ?
C5_8 C4_8 H4AB_8 110.9 . . ?
H4A_8 C4_8 H4AB_8 109.0 . . ?
O1_8 C5_8 C4_8 104.03(18) . . ?
O1_8 C5_8 H5A_8 111.0 . . ?
C4_8 C5_8 H5A_8 111.0 . . ?
O1_8 C5_8 H5AB_8 110.9 . . ?
C4_8 C5_8 H5AB_8 110.9 . . ?
H5A_8 C5_8 H5AB_8 109.0 . . ?
B22_77 C1_6 B1_5 122.8(18) . . ?
B22_77 C1_6 C33_77 46.6(14) . . ?
B1_5 C1_6 C33_77 121.9(9) . . ?
B22_77 C1_6 B6_6 65.4(13) . . ?
B1_4 C1_6 B6_6 117.8(2) . . ?
B1_5 C1_6 B6_6 129.3(7) . . ?
C33_77 C1_6 B6_6 99.5(5) . . ?
B22_77 C1_6 B5_6 112.0(15) . . ?
B1_4 C1_6 B5_6 122.0(3) . . ?
B1_5 C1_6 B5_6 123.4(9) . . ?
C33_77 C1_6 B5_6 105.1(5) . . ?
B6_6 C1_6 B5_6 62.33(17) . . ?
B22_77 C1_6 B4_6 104.3(13) . . ?
B1_4 C1_6 B4_6 123.5(2) . . ?
B1_5 C1_6 B4_6 112.9(7) . . ?
C33_77 C1_6 B4_6 62.0(6) . . ?
B6_6 C1_6 B4_6 111.92(18) . . ?
B5_6 C1_6 B4_6 62.05(16) . . ?
B1_4 C1_6 C2_7 117.8(5) . . ?
B6_6 C1_6 C2_7 59.2(4) . . ?
B5_6 C1_6 C2_7 109.7(5) . . ?
B4_6 C1_6 C2_7 109.6(4) . . ?
B1_4 C1_6 B3_7 116.7(3) . . ?
B6_6 C1_6 B3_7 113.3(3) . . ?
B5_6 C1_6 B3_7 113.4(3) . . ?
B4_6 C1_6 B3_7 60.9(3) . . ?
C2_7 C1_6 B3_7 63.1(5) . . ?
C1_6 B4_6 C33_77 57.9(6) . . ?
C1_6 B4_6 B3_7 60.4(3) . . ?
C1_6 B4_6 B10_6 107.2(2) . . ?
C33_77 B4_6 B10_6 98.7(5) . . ?
B3_7 B4_6 B10_6 111.7(3) . . ?
C1_6 B4_6 B9_6 107.1(2) . . ?
C33_77 B4_6 B9_6 55.2(5) . . ?
B3_7 B4_6 B9_6 61.9(3) . . ?
B10_6 B4_6 B9_6 60.43(19) . . ?
C1_6 B4_6 B5_6 58.87(15) . . ?
C33_77 B4_6 B5_6 99.9(5) . . ?
B3_7 B4_6 B5_6 110.3(3) . . ?
B10_6 B4_6 B5_6 60.85(18) . . ?
B9_6 B4_6 B5_6 108.8(2) . . ?
C1_6 B4_6 H4_6 123.4 . . ?
B3_7 B4_6 H4_6 118.9 . . ?
B10_6 B4_6 H4_6 120.6 . . ?
B9_6 B4_6 H4_6 121.5 . . ?
B5_6 B4_6 H4_6 121.1 . . ?
C1_6 B5_6 B4_6 59.08(15) . . ?
C1_6 B5_6 B6_6 58.69(15) . . ?
B4_6 B5_6 B6_6 106.7(2) . . ?
C1_6 B5_6 B11_6 106.4(2) . . ?
B4_6 B5_6 B11_6 107.3(2) . . ?
B6_6 B5_6 B11_6 60.33(18) . . ?
C1_6 B5_6 B10_6 106.2(2) . . ?
B4_6 B5_6 B10_6 59.32(18) . . ?
B6_6 B5_6 B10_6 108.0(2) . . ?
B11_6 B5_6 B10_6 60.32(18) . . ?
C1_6 B5_6 H5_6 123.4 . . ?
B4_6 B5_6 H5_6 122.6 . . ?
B6_6 B5_6 H5_6 122.0 . . ?
B11_6 B5_6 H5_6 121.8 . . ?
B10_6 B5_6 H5_6 122.0 . . ?
C2_7 B6_6 C1_6 60.9(4) . . ?
C2_7 B6_6 B5_6 108.3(4) . . ?
C1_6 B6_6 B5_6 58.98(16) . . ?
C2_7 B6_6 B7_6 58.0(5) . . ?
C1_6 B6_6 B7_6 106.3(2) . . ?
B5_6 B6_6 B7_6 108.1(2) . . ?
C2_7 B6_6 B11_6 107.1(5) . . ?
C1_6 B6_6 B11_6 106.4(2) . . ?
B5_6 B6_6 B11_6 59.99(18) . . ?
B7_6 B6_6 B11_6 60.6(2) . . ?
C1_6 B6_6 B22_77 55.3(13) . . ?
B5_6 B6_6 B22_77 101.7(11) . . ?
B7_6 B6_6 B22_77 60.0(15) . . ?
B11_6 B6_6 B22_77 104.5(14) . . ?
C2_7 B6_6 H6_6 121.9 . . ?
C1_6 B6_6 H6_6 122.7 . . ?
B5_6 B6_6 H6_6 121.5 . . ?
B7_6 B6_6 H6_6 122.5 . . ?
B11_6 B6_6 H6_6 122.1 . . ?
C2_7 B7_6 B8_6 61.2(4) . . ?
C2_7 B7_6 B12_6 109.5(4) . . ?
B8_6 B7_6 B12_6 61.6(2) . . ?
C2_7 B7_6 B6_6 58.8(5) . . ?
B8_6 B7_6 B6_6 108.5(2) . . ?
B12_6 B7_6 B6_6 107.8(2) . . ?
B8_6 B7_6 B22_77 55.6(12) . . ?
B12_6 B7_6 B22_77 102.7(11) . . ?
B6_6 B7_6 B22_77 60.9(14) . . ?
C2_7 B7_6 B11_6 107.2(5) . . ?
B8_6 B7_6 B11_6 108.8(3) . . ?
B12_6 B7_6 B11_6 59.2(2) . . ?
B6_6 B7_6 B11_6 59.98(19) . . ?
B22_77 B7_6 B11_6 104.8(13) . . ?
C2_7 B7_6 H7_6 121.6 . . ?
B8_6 B7_6 H7_6 120.3 . . ?
B12_6 B7_6 H7_6 121.1 . . ?
B6_6 B7_6 H7_6 122.3 . . ?
B11_6 B7_6 H7_6 122.2 . . ?
C33_77 B8_6 B22_77 49.2(16) . . ?
C33_77 B8_6 B9_6 59.9(7) . . ?
B22_77 B8_6 B9_6 102.4(13) . . ?
C33_77 B8_6 B7_6 100.3(7) . . ?
B22_77 B8_6 B7_6 63.5(13) . . ?
B9_6 B8_6 B7_6 108.0(3) . . ?
B9_6 B8_6 C2_7 107.4(4) . . ?
B7_6 B8_6 C2_7 57.6(4) . . ?
C33_77 B8_6 B12_6 102.7(7) . . ?
B22_77 B8_6 B12_6 107.2(14) . . ?
B9_6 B8_6 B12_6 60.2(2) . . ?
B7_6 B8_6 B12_6 59.6(2) . . ?
C2_7 B8_6 B12_6 105.0(5) . . ?
B9_6 B8_6 B3_7 60.8(3) . . ?
B7_6 B8_6 B3_7 108.3(3) . . ?
C2_7 B8_6 B3_7 61.0(5) . . ?
B12_6 B8_6 B3_7 108.8(3) . . ?
B9_6 B8_6 H8_6 121.3 . . ?
B7_6 B8_6 H8_6 122.4 . . ?
C2_7 B8_6 H8_6 123.5 . . ?
B12_6 B8_6 H8_6 122.4 . . ?
B3_7 B8_6 H8_6 120.3 . . ?
C33_77 B9_6 B8_6 51.9(6) . . ?
C33_77 B9_6 B4_6 62.0(6) . . ?
B8_6 B9_6 B4_6 108.0(2) . . ?
C33_77 B9_6 B10_6 103.0(6) . . ?
B8_6 B9_6 B10_6 109.4(3) . . ?
B4_6 B9_6 B10_6 59.68(17) . . ?
C33_77 B9_6 B12_6 97.8(5) . . ?
B8_6 B9_6 B12_6 61.4(2) . . ?
B4_6 B9_6 B12_6 107.3(3) . . ?
B10_6 B9_6 B12_6 59.8(2) . . ?
B8_6 B9_6 B3_7 61.9(3) . . ?
B4_6 B9_6 B3_7 58.9(3) . . ?
B10_6 B9_6 B3_7 108.6(3) . . ?
B12_6 B9_6 B3_7 110.7(3) . . ?
B8_6 B9_6 H9_6 120.3 . . ?
B4_6 B9_6 H9_6 123.1 . . ?
B10_6 B9_6 H9_6 121.5 . . ?
B12_6 B9_6 H9_6 120.9 . . ?
B3_7 B9_6 H9_6 120.5 . . ?
B4_6 B10_6 B12_6 107.8(2) . . ?
B4_6 B10_6 B9_6 59.89(19) . . ?
B12_6 B10_6 B9_6 60.2(2) . . ?
B4_6 B10_6 B5_6 59.84(16) . . ?
B12_6 B10_6 B5_6 107.2(2) . . ?
B9_6 B10_6 B5_6 107.6(2) . . ?
B4_6 B10_6 B11_6 107.1(2) . . ?
B12_6 B10_6 B11_6 59.1(2) . . ?
B9_6 B10_6 B11_6 107.1(2) . . ?
B5_6 B10_6 B11_6 59.57(18) . . ?
B4_6 B10_6 H10_6 121.9 . . ?
B12_6 B10_6 H10_6 122.0 . . ?
B9_6 B10_6 H10_6 121.8 . . ?
B5_6 B10_6 H10_6 122.1 . . ?
B11_6 B10_6 H10_6 122.6 . . ?
B12_6 B11_6 B5_6 108.2(2) . . ?
B12_6 B11_6 B6_6 107.6(3) . . ?
B5_6 B11_6 B6_6 59.68(17) . . ?
B12_6 B11_6 B10_6 59.9(2) . . ?
B5_6 B11_6 B10_6 60.11(18) . . ?
B6_6 B11_6 B10_6 107.3(2) . . ?
B12_6 B11_6 B7_6 59.6(2) . . ?
B5_6 B11_6 B7_6 107.0(2) . . ?
B6_6 B11_6 B7_6 59.45(19) . . ?
B10_6 B11_6 B7_6 106.7(3) . . ?
B12_6 B11_6 H11_6 121.6 . . ?
B5_6 B11_6 H11_6 121.8 . . ?
B6_6 B11_6 H11_6 122.1 . . ?
B10_6 B11_6 H11_6 122.2 . . ?
B7_6 B11_6 H11_6 122.7 . . ?
B11_6 B12_6 B7_6 61.2(2) . . ?
B11_6 B12_6 B10_6 61.0(2) . . ?
B7_6 B12_6 B10_6 108.8(2) . . ?
B11_6 B12_6 B9_6 108.3(2) . . ?
B7_6 B12_6 B9_6 105.9(2) . . ?
B10_6 B12_6 B9_6 59.9(2) . . ?
B11_6 B12_6 B8_6 108.2(2) . . ?
B7_6 B12_6 B8_6 58.8(2) . . ?
B10_6 B12_6 B8_6 107.1(2) . . ?
B9_6 B12_6 B8_6 58.4(2) . . ?
B11_6 B12_6 H12_6 120.5 . . ?
B7_6 B12_6 H12_6 122.1 . . ?
B10_6 B12_6 H12_6 121.2 . . ?
B9_6 B12_6 H12_6 122.9 . . ?
B8_6 B12_6 H12_6 122.9 . . ?
C3_7 C2_7 B7_6 123.6(8) . . ?
C3_7 C2_7 B6_6 126.2(7) . . ?
B7_6 C2_7 B6_6 63.3(5) . . ?
C3_7 C2_7 C1_6 122.2(9) . . ?
B7_6 C2_7 C1_6 109.6(7) . . ?
B6_6 C2_7 C1_6 59.9(5) . . ?
C3_7 C2_7 B8_6 115.9(9) . . ?
B7_6 C2_7 B8_6 61.2(5) . . ?
B6_6 C2_7 B8_6 112.0(8) . . ?
C1_6 C2_7 B8_6 107.8(5) . . ?
C3_7 C2_7 B3_7 112.7(8) . . ?
B7_6 C2_7 B3_7 111.9(7) . . ?
B6_6 C2_7 B3_7 110.4(7) . . ?
C1_6 C2_7 B3_7 59.0(4) . . ?
B8_6 C2_7 B3_7 61.7(4) . . ?
C2_7 C3_7 H3A_7 109.5 . . ?
C2_7 C3_7 H3B_7 109.5 . . ?
H3A_7 C3_7 H3B_7 109.5 . . ?
C2_7 C3_7 H3C_7 109.5 . . ?
H3A_7 C3_7 H3C_7 109.5 . . ?
H3B_7 C3_7 H3C_7 109.5 . . ?
C1_6 B3_7 B4_6 58.7(3) . . ?
C1_6 B3_7 B9_6 103.9(4) . . ?
B4_6 B3_7 B9_6 59.2(3) . . ?
C1_6 B3_7 C2_7 57.9(5) . . ?
B4_6 B3_7 C2_7 103.9(6) . . ?
B9_6 B3_7 C2_7 101.9(6) . . ?
C1_6 B3_7 B8_6 103.4(3) . . ?
B4_6 B3_7 B8_6 104.6(4) . . ?
B9_6 B3_7 B8_6 57.3(2) . . ?
C2_7 B3_7 B8_6 57.3(6) . . ?
C1_6 B3_7 H3_7 124.1 . . ?
B4_6 B3_7 H3_7 123.1 . . ?
B9_6 B3_7 H3_7 124.7 . . ?
C2_7 B3_7 H3_7 125.2 . . ?
B8_6 B3_7 H3_7 124.5 . . ?
C33_77 B22_77 C1_6 69(2) . . ?
C33_77 B22_77 B8_6 58.6(18) . . ?
C1_6 B22_77 B8_6 118(2) . . ?
C33_77 B22_77 B7_6 105(3) . . ?
C1_6 B22_77 B7_6 109(2) . . ?
B8_6 B22_77 B7_6 60.9(16) . . ?
C33_77 B22_77 B6_6 111(3) . . ?
C1_6 B22_77 B6_6 59.3(14) . . ?
B8_6 B22_77 B6_6 111(2) . . ?
B7_6 B22_77 B6_6 59.1(12) . . ?
C33_77 B22_77 H22_77 127(5) . . ?
C1_6 B22_77 H22_77 121(5) . . ?
B8_6 B22_77 H22_77 116(5) . . ?
B7_6 B22_77 H22_77 116(5) . . ?
B6_6 B22_77 H22_77 117(5) . . ?
C33_77 C31_77 H31A_77 109.5 . . ?
C33_77 C31_77 H31B_77 109.5 . . ?
H31A_77 C31_77 H31B_77 109.5 . . ?
C33_77 C31_77 H31C_77 109.5 . . ?
H31A_77 C31_77 H31C_77 109.5 . . ?
H31B_77 C31_77 H31C_77 109.5 . . ?
B22_77 C33_77 B8_6 72(2) . . ?
B22_77 C33_77 C31_77 112(2) . . ?
B8_6 C33_77 C31_77 110.7(11) . . ?
B22_77 C33_77 B9_6 128(2) . . ?
B8_6 C33_77 B9_6 68.2(7) . . ?
C31_77 C33_77 B9_6 112.1(11) . . ?
B22_77 C33_77 C1_6 65(2) . . ?
B8_6 C33_77 C1_6 125.4(10) . . ?
C31_77 C33_77 C1_6 115.6(10) . . ?
B9_6 C33_77 C1_6 115.8(10) . . ?
B22_77 C33_77 B4_6 119(2) . . ?
B8_6 C33_77 B4_6 122.7(10) . . ?
C31_77 C33_77 B4_6 113.8(10) . . ?
B9_6 C33_77 B4_6 62.8(6) . . ?
C1_6 C33_77 B4_6 60.1(6) . . ?

loop_
_geom_bond_atom_site_label_1
_geom_bond_atom_site_label_2
_geom_bond_distance
_geom_bond_site_symmetry_2
_geom_bond_publ_flag
B1_1 O1_3 1.607(3) . ?
B1_1 C1_1 1.617(3) . ?
B1_1 C12_1 1.629(3) . ?
B1_1 C1_2 1.664(3) . ?
C1_1 C2_1 1.387(4) . ?
C1_1 C6_1 1.409(3) . ?
C2_1 C3_1 1.403(3) . ?
C2_1 H2_1 0.9500 . ?
C3_1 C4_1 1.389(5) . ?
C3_1 H3_1 0.9500 . ?
C4_1 C5_1 1.370(5) . ?
C4_1 H4_1 0.9500 . ?
C5_1 C6_1 1.399(3) . ?
C5_1 H5_1 0.9500 . ?
C6_1 C7_1 1.460(4) . ?
C7_1 C8_1 1.400(3) . ?
C7_1 C12_1 1.409(3) . ?
C8_1 C9_1 1.378(5) . ?
C8_1 H8_1 0.9500 . ?
C9_1 C10_1 1.391(4) . ?
C9_1 H9_1 0.9500 . ?
C10_1 C11_1 1.406(3) . ?
C10_1 H10_1 0.9500 . ?
C11_1 C12_1 1.383(4) . ?
C11_1 H11_1 0.9500 . ?
C1_2 C2_2 1.695(3) . ?
C1_2 B5_2 1.709(3) . ?
C1_2 B4_2 1.722(3) . ?
C1_2 B6_2 1.728(3) . ?
C1_2 B3_2 1.730(3) . ?
C2_2 C3_2 1.517(3) . ?
C2_2 B6_2 1.685(3) . ?
C2_2 B8_2 1.706(4) . ?
C2_2 B7_2 1.709(4) . ?
C2_2 B3_2 1.711(4) . ?
C3_2 H3A_2 0.9800 . ?
C3_2 H3B_2 0.9800 . ?
C3_2 H3C_2 0.9800 . ?
B4_2 B10_2 1.777(4) . ?
B4_2 B5_2 1.778(4) . ?
B4_2 B3_2 1.781(4) . ?
B4_2 B9_2 1.790(4) . ?
B4_2 H4_2 1.1200 . ?
B5_2 B6_2 1.756(4) . ?
B5_2 B11_2 1.766(4) . ?
B5_2 B10_2 1.793(4) . ?
B5_2 H5_2 1.1200 . ?
B6_2 B7_2 1.764(4) . ?
B6_2 B11_2 1.766(4) . ?
B6_2 H6_2 1.1200 . ?
B7_2 B11_2 1.758(4) . ?
B7_2 B8_2 1.760(4) . ?
B7_2 B12_2 1.801(5) . ?
B7_2 H7_2 1.1200 . ?
B8_2 B9_2 1.770(5) . ?
B8_2 B3_2 1.776(4) . ?
B8_2 B12_2 1.784(5) . ?
B8_2 H8_2 1.1200 . ?
B9_2 B3_2 1.754(4) . ?
B9_2 B12_2 1.784(5) . ?
B9_2 B10_2 1.803(5) . ?
B9_2 H9_2 1.1200 . ?
B10_2 B12_2 1.759(5) . ?
B10_2 B11_2 1.797(5) . ?
B10_2 H10_2 1.1200 . ?
B11_2 B12_2 1.784(4) . ?
B11_2 H11_2 1.1200 . ?
B12_2 H12_2 1.1200 . ?
B3_2 H3_2 1.1200 . ?
O1_3 C2_3 1.470(3) . ?
O1_3 C5_3 1.471(3) . ?
C2_3 C3_3 1.504(3) . ?
C2_3 H2A_3 0.9900 . ?
C2_3 H2AB_3 0.9900 . ?
C3_3 C4_3 1.480(4) . ?
C3_3 H3A_3 0.9900 . ?
C3_3 H3AB_3 0.9900 . ?
C4_3 C5_3 1.490(3) . ?
C4_3 H4A_3 0.9900 . ?
C4_3 H4AB_3 0.9900 . ?
C5_3 H5A_3 0.9900 . ?
C5_3 H5AB_3 0.9900 . ?
B1_4 O1_8 1.598(7) . ?
B1_4 C1_4 1.621(5) . ?
B1_4 C12_4 1.633(6) . ?
B1_4 C1_6 1.667(7) . ?
C1_4 C2_4 1.400(5) . ?
C1_4 C6_4 1.421(5) . ?
C2_4 C3_4 1.392(5) . ?
C2_4 H2_4 0.9500 . ?
C3_4 C4_4 1.389(6) . ?
C3_4 H3_4 0.9500 . ?
C4_4 C5_4 1.378(5) . ?
C4_4 H4_4 0.9500 . ?
C5_4 C6_4 1.393(5) . ?
C5_4 H5_4 0.9500 . ?
C6_4 C7_4 1.461(5) . ?
C7_4 C8_4 1.400(5) . ?
C7_4 C12_4 1.416(5) . ?
C8_4 C9_4 1.393(5) . ?
C8_4 H8_4 0.9500 . ?
C9_4 C10_4 1.394(5) . ?
C9_4 H9_4 0.9500 . ?
C10_4 C11_4 1.388(5) . ?
C10_4 H10_4 0.9500 . ?
C11_4 C12_4 1.390(5) . ?
C11_4 H11_4 0.9500 . ?
B1_5 C1_5 1.60(2) . ?
B1_5 C12_5 1.60(2) . ?
B1_5 O1_8 1.66(3) . ?
B1_5 C1_6 1.67(3) . ?
C1_5 C2_5 1.365(18) . ?
C1_5 C6_5 1.374(18) . ?
C2_5 C3_5 1.433(16) . ?
C2_5 H2_5 0.9500 . ?
C3_5 C4_5 1.408(17) . ?
C3_5 H3_5 0.9500 . ?
C4_5 C5_5 1.365(19) . ?
C4_5 H4_5 0.9500 . ?
C5_5 C6_5 1.427(18) . ?
C5_5 H5_5 0.9500 . ?
C6_5 C7_5 1.411(17) . ?
C7_5 C12_5 1.400(18) . ?
C7_5 C8_5 1.418(17) . ?
C8_5 C9_5 1.293(19) . ?
C8_5 H8_5 0.9500 . ?
C9_5 C10_5 1.405(19) . ?
C9_5 H9_5 0.9500 . ?
C10_5 C11_5 1.464(18) . ?
C10_5 H10_5 0.9500 . ?
C11_5 C12_5 1.341(17) . ?
C11_5 H11_5 0.9500 . ?
O1_8 C5_8 1.471(3) . ?
O1_8 C2_8 1.472(3) . ?
C2_8 C3_8 1.520(3) . ?
C2_8 H2A_8 0.9900 . ?
C2_8 H2AB_8 0.9900 . ?
C3_8 C4_8 1.501(4) . ?
C3_8 H3A_8 0.9900 . ?
C3_8 H3AB_8 0.9900 . ?
C4_8 C5_8 1.507(3) . ?
C4_8 H4A_8 0.9900 . ?
C4_8 H4AB_8 0.9900 . ?
C5_8 H5A_8 0.9900 . ?
C5_8 H5AB_8 0.9900 . ?
C1_6 B22_77 1.64(4) . ?
C1_6 C33_77 1.685(17) . ?
C1_6 B6_6 1.714(4) . ?
C1_6 B5_6 1.719(4) . ?
C1_6 B4_6 1.723(4) . ?
C1_6 C2_7 1.732(14) . ?
C1_6 B3_7 1.753(7) . ?
B4_6 C33_77 1.756(17) . ?
B4_6 B3_7 1.762(8) . ?
B4_6 B10_6 1.765(4) . ?
B4_6 B9_6 1.769(4) . ?
B4_6 B5_6 1.774(4) . ?
B4_6 H4_6 1.1200 . ?
B5_6 B6_6 1.777(5) . ?
B5_6 B11_6 1.782(4) . ?
B5_6 B10_6 1.792(4) . ?
B5_6 H5_6 1.1200 . ?
B6_6 C2_7 1.703(14) . ?
B6_6 B7_6 1.779(5) . ?
B6_6 B11_6 1.789(4) . ?
B6_6 B22_77 1.81(4) . ?
B6_6 H6_6 1.1200 . ?
B7_6 C2_7 1.689(15) . ?
B7_6 B8_6 1.753(6) . ?
B7_6 B12_6 1.769(5) . ?
B7_6 B22_77 1.80(4) . ?
B7_6 B11_6 1.799(6) . ?
B7_6 H7_6 1.1200 . ?
B8_6 C33_77 1.484(15) . ?
B8_6 B22_77 1.65(4) . ?
B8_6 B9_6 1.751(5) . ?
B8_6 C2_7 1.754(14) . ?
B8_6 B12_6 1.804(6) . ?
B8_6 B3_7 1.836(7) . ?
B8_6 H8_6 1.1200 . ?
B9_6 C33_77 1.632(17) . ?
B9_6 B10_6 1.778(5) . ?
B9_6 B12_6 1.783(6) . ?
B9_6 B3_7 1.815(8) . ?
B9_6 H9_6 1.1200 . ?
B10_6 B12_6 1.777(5) . ?
B10_6 B11_6 1.796(5) . ?
B10_6 H10_6 1.1200 . ?
B11_6 B12_6 1.762(6) . ?
B11_6 H11_6 1.1200 . ?
B12_6 H12_6 1.1200 . ?
C2_7 C3_7 1.535(13) . ?
C2_7 B3_7 1.822(13) . ?
C3_7 H3A_7 0.9800 . ?
C3_7 H3B_7 0.9800 . ?
C3_7 H3C_7 0.9800 . ?
B3_7 H3_7 1.1200 . ?
B22_77 C33_77 1.32(4) . ?
B22_77 H22_77 1.17(2) . ?
C31_77 C33_77 1.535(16) . ?
C31_77 H31A_77 0.9800 . ?
C31_77 H31B_77 0.9800 . ?
C31_77 H31C_77 0.9800 . ?

loop_
_geom_torsion_atom_site_label_1
_geom_torsion_atom_site_label_2
_geom_torsion_atom_site_label_3
_geom_torsion_atom_site_label_4
_geom_torsion
_geom_torsion_site_symmetry_1
_geom_torsion_site_symmetry_2
_geom_torsion_site_symmetry_3
_geom_torsion_site_symmetry_4
_geom_torsion_publ_flag
O1_3 B1_1 C1_1 C2_1 -67.5(3) . . . . ?
C12_1 B1_1 C1_1 C2_1 -179.7(2) . . . . ?
C1_2 B1_1 C1_1 C2_1 51.0(3) . . . . ?
O1_3 B1_1 C1_1 C6_1 111.94(19) . . . . ?
C12_1 B1_1 C1_1 C6_1 -0.2(2) . . . . ?
C1_2 B1_1 C1_1 C6_1 -129.53(19) . . . . ?
C6_1 C1_1 C2_1 C3_1 -0.1(3) . . . . ?
B1_1 C1_1 C2_1 C3_1 179.3(2) . . . . ?
C1_1 C2_1 C3_1 C4_1 0.2(4) . . . . ?
C2_1 C3_1 C4_1 C5_1 -0.3(4) . . . . ?
C3_1 C4_1 C5_1 C6_1 0.2(4) . . . . ?
C4_1 C5_1 C6_1 C1_1 -0.1(4) . . . . ?
C4_1 C5_1 C6_1 C7_1 -179.1(2) . . . . ?
C2_1 C1_1 C6_1 C5_1 0.1(3) . . . . ?
B1_1 C1_1 C6_1 C5_1 -179.5(2) . . . . ?
C2_1 C1_1 C6_1 C7_1 179.17(19) . . . . ?
B1_1 C1_1 C6_1 C7_1 -0.4(2) . . . . ?
C5_1 C6_1 C7_1 C8_1 0.7(4) . . . . ?
C1_1 C6_1 C7_1 C8_1 -178.4(2) . . . . ?
C5_1 C6_1 C7_1 C12_1 180.0(2) . . . . ?
C1_1 C6_1 C7_1 C12_1 0.9(3) . . . . ?
C12_1 C7_1 C8_1 C9_1 0.4(3) . . . . ?
C6_1 C7_1 C8_1 C9_1 179.7(2) . . . . ?
C7_1 C8_1 C9_1 C10_1 -1.0(4) . . . . ?
C8_1 C9_1 C10_1 C11_1 0.7(4) . . . . ?
C9_1 C10_1 C11_1 C12_1 0.1(4) . . . . ?
C10_1 C11_1 C12_1 C7_1 -0.6(3) . . . . ?
C10_1 C11_1 C12_1 B1_1 -177.9(2) . . . . ?
C8_1 C7_1 C12_1 C11_1 0.4(3) . . . . ?
C6_1 C7_1 C12_1 C11_1 -178.98(19) . . . . ?
C8_1 C7_1 C12_1 B1_1 178.3(2) . . . . ?
C6_1 C7_1 C12_1 B1_1 -1.0(2) . . . . ?
O1_3 B1_1 C12_1 C11_1 65.1(3) . . . . ?
C1_1 B1_1 C12_1 C11_1 178.2(2) . . . . ?
C1_2 B1_1 C12_1 C11_1 -53.9(3) . . . . ?
O1_3 B1_1 C12_1 C7_1 -112.40(18) . . . . ?
C1_1 B1_1 C12_1 C7_1 0.7(2) . . . . ?
C1_2 B1_1 C12_1 C7_1 128.7(2) . . . . ?
O1_3 B1_1 C1_2 C2_2 -151.89(17) . . . . ?
C1_1 B1_1 C1_2 C2_2 88.0(2) . . . . ?
C12_1 B1_1 C1_2 C2_2 -32.1(3) . . . . ?
O1_3 B1_1 C1_2 B5_2 67.5(2) . . . . ?
C1_1 B1_1 C1_2 B5_2 -52.6(3) . . . . ?
C12_1 B1_1 C1_2 B5_2 -172.70(19) . . . . ?
O1_3 B1_1 C1_2 B4_2 -7.5(2) . . . . ?
C1_1 B1_1 C1_2 B4_2 -127.6(2) . . . . ?
C12_1 B1_1 C1_2 B4_2 112.3(2) . . . . ?
O1_3 B1_1 C1_2 B6_2 139.48(18) . . . . ?
C1_1 B1_1 C1_2 B6_2 19.4(3) . . . . ?
C12_1 B1_1 C1_2 B6_2 -100.8(2) . . . . ?
O1_3 B1_1 C1_2 B3_2 -81.4(2) . . . . ?
C1_1 B1_1 C1_2 B3_2 158.5(2) . . . . ?
C12_1 B1_1 C1_2 B3_2 38.4(3) . . . . ?
B1_1 C1_2 C2_2 C3_2 -0.8(3) . . . . ?
B5_2 C1_2 C2_2 C3_2 144.4(2) . . . . ?
B4_2 C1_2 C2_2 C3_2 -149.3(2) . . . . ?
B6_2 C1_2 C2_2 C3_2 105.7(2) . . . . ?
B3_2 C1_2 C2_2 C3_2 -109.8(2) . . . . ?
B1_1 C1_2 C2_2 B6_2 -106.5(2) . . . . ?
B5_2 C1_2 C2_2 B6_2 38.73(17) . . . . ?
B4_2 C1_2 C2_2 B6_2 104.96(19) . . . . ?
B3_2 C1_2 C2_2 B6_2 144.50(19) . . . . ?
B1_1 C1_2 C2_2 B8_2 147.46(19) . . . . ?
B5_2 C1_2 C2_2 B8_2 -67.3(2) . . . . ?
B4_2 C1_2 C2_2 B8_2 -1.1(2) . . . . ?
B6_2 C1_2 C2_2 B8_2 -106.0(2) . . . . ?
B3_2 C1_2 C2_2 B8_2 38.46(19) . . . . ?
B1_1 C1_2 C2_2 B7_2 -145.2(2) . . . . ?
B5_2 C1_2 C2_2 B7_2 0.0(2) . . . . ?
B4_2 C1_2 C2_2 B7_2 66.3(2) . . . . ?
B6_2 C1_2 C2_2 B7_2 -38.70(19) . . . . ?
B3_2 C1_2 C2_2 B7_2 105.8(2) . . . . ?
B1_1 C1_2 C2_2 B3_2 109.0(2) . . . . ?
B5_2 C1_2 C2_2 B3_2 -105.77(19) . . . . ?
B4_2 C1_2 C2_2 B3_2 -39.54(18) . . . . ?
B6_2 C1_2 C2_2 B3_2 -144.50(19) . . . . ?
B1_1 C1_2 B4_2 B10_2 149.8(2) . . . . ?
C2_2 C1_2 B4_2 B10_2 -62.3(2) . . . . ?
B5_2 C1_2 B4_2 B10_2 38.48(19) . . . . ?
B6_2 C1_2 B4_2 B10_2 1.1(3) . . . . ?
B3_2 C1_2 B4_2 B10_2 -100.8(2) . . . . ?
B1_1 C1_2 B4_2 B5_2 111.4(2) . . . . ?
C2_2 C1_2 B4_2 B5_2 -100.73(18) . . . . ?
B6_2 C1_2 B4_2 B5_2 -37.34(18) . . . . ?
B3_2 C1_2 B4_2 B5_2 -139.3(2) . . . . ?
B1_1 C1_2 B4_2 B3_2 -109.3(2) . . . . ?
C2_2 C1_2 B4_2 B3_2 38.56(17) . . . . ?
B5_2 C1_2 B4_2 B3_2 139.3(2) . . . . ?
B6_2 C1_2 B4_2 B3_2 101.95(19) . . . . ?
B1_1 C1_2 B4_2 B9_2 -146.6(2) . . . . ?
C2_2 C1_2 B4_2 B9_2 1.3(2) . . . . ?
B5_2 C1_2 B4_2 B9_2 102.0(2) . . . . ?
B6_2 C1_2 B4_2 B9_2 64.6(2) . . . . ?
B3_2 C1_2 B4_2 B9_2 -37.30(19) . . . . ?
B1_1 C1_2 B5_2 B6_2 107.2(2) . . . . ?
C2_2 C1_2 B5_2 B6_2 -37.63(16) . . . . ?
B4_2 C1_2 B5_2 B6_2 -140.24(19) . . . . ?
B3_2 C1_2 B5_2 B6_2 -101.7(2) . . . . ?
B1_1 C1_2 B5_2 B11_2 145.8(2) . . . . ?
C2_2 C1_2 B5_2 B11_2 1.0(2) . . . . ?
B4_2 C1_2 B5_2 B11_2 -101.6(2) . . . . ?
B6_2 C1_2 B5_2 B11_2 38.60(18) . . . . ?
B3_2 C1_2 B5_2 B11_2 -63.1(2) . . . . ?
B1_1 C1_2 B5_2 B4_2 -112.5(2) . . . . ?
C2_2 C1_2 B5_2 B4_2 102.61(19) . . . . ?
B6_2 C1_2 B5_2 B4_2 140.24(19) . . . . ?
B3_2 C1_2 B5_2 B4_2 38.52(19) . . . . ?
B1_1 C1_2 B5_2 B10_2 -150.6(2) . . . . ?
C2_2 C1_2 B5_2 B10_2 64.6(2) . . . . ?
B4_2 C1_2 B5_2 B10_2 -38.0(2) . . . . ?
B6_2 C1_2 B5_2 B10_2 102.2(2) . . . . ?
B3_2 C1_2 B5_2 B10_2 0.5(3) . . . . ?
B10_2 B4_2 B5_2 C1_2 -136.8(2) . . . . ?
B3_2 B4_2 B5_2 C1_2 -35.75(16) . . . . ?
B9_2 B4_2 B5_2 C1_2 -97.7(2) . . . . ?
C1_2 B4_2 B5_2 B6_2 35.60(17) . . . . ?
B10_2 B4_2 B5_2 B6_2 -101.2(2) . . . . ?
B3_2 B4_2 B5_2 B6_2 -0.1(2) . . . . ?
B9_2 B4_2 B5_2 B6_2 -62.1(2) . . . . ?
C1_2 B4_2 B5_2 B11_2 99.4(2) . . . . ?
B10_2 B4_2 B5_2 B11_2 -37.4(2) . . . . ?
B3_2 B4_2 B5_2 B11_2 63.7(2) . . . . ?
B9_2 B4_2 B5_2 B11_2 1.7(3) . . . . ?
C1_2 B4_2 B5_2 B10_2 136.8(2) . . . . ?
B3_2 B4_2 B5_2 B10_2 101.0(2) . . . . ?
B9_2 B4_2 B5_2 B10_2 39.1(2) . . . . ?
C3_2 C2_2 B6_2 C1_2 -112.6(2) . . . . ?
B8_2 C2_2 B6_2 C1_2 102.6(2) . . . . ?
B7_2 C2_2 B6_2 C1_2 139.1(2) . . . . ?
B3_2 C2_2 B6_2 C1_2 33.57(17) . . . . ?
C3_2 C2_2 B6_2 B5_2 -149.7(2) . . . . ?
C1_2 C2_2 B6_2 B5_2 -37.10(15) . . . . ?
B8_2 C2_2 B6_2 B5_2 65.5(2) . . . . ?
B7_2 C2_2 B6_2 B5_2 102.0(2) . . . . ?
B3_2 C2_2 B6_2 B5_2 -3.5(2) . . . . ?
C3_2 C2_2 B6_2 B7_2 108.3(2) . . . . ?
C1_2 C2_2 B6_2 B7_2 -139.1(2) . . . . ?
B8_2 C2_2 B6_2 B7_2 -36.6(2) . . . . ?
B3_2 C2_2 B6_2 B7_2 -105.6(2) . . . . ?
C3_2 C2_2 B6_2 B11_2 147.5(2) . . . . ?
C1_2 C2_2 B6_2 B11_2 -100.0(2) . . . . ?
B8_2 C2_2 B6_2 B11_2 2.6(3) . . . . ?
B7_2 C2_2 B6_2 B11_2 39.2(2) . . . . ?
B3_2 C2_2 B6_2 B11_2 -66.4(2) . . . . ?
B1_1 C1_2 B6_2 C2_2 110.3(2) . . . . ?
B5_2 C1_2 B6_2 C2_2 -137.32(18) . . . . ?
B4_2 C1_2 B6_2 C2_2 -99.57(19) . . . . ?
B3_2 C1_2 B6_2 C2_2 -32.39(17) . . . . ?
B1_1 C1_2 B6_2 B5_2 -112.3(2) . . . . ?
C2_2 C1_2 B6_2 B5_2 137.32(18) . . . . ?
B4_2 C1_2 B6_2 B5_2 37.75(18) . . . . ?
B3_2 C1_2 B6_2 B5_2 104.93(19) . . . . ?
B1_1 C1_2 B6_2 B7_2 146.5(2) . . . . ?
C2_2 C1_2 B6_2 B7_2 36.19(18) . . . . ?
B5_2 C1_2 B6_2 B7_2 -101.1(2) . . . . ?
B4_2 C1_2 B6_2 B7_2 -63.4(2) . . . . ?
B3_2 C1_2 B6_2 B7_2 3.8(3) . . . . ?
B1_1 C1_2 B6_2 B11_2 -150.72(19) . . . . ?
C2_2 C1_2 B6_2 B11_2 98.94(19) . . . . ?
B5_2 C1_2 B6_2 B11_2 -38.38(17) . . . . ?
B4_2 C1_2 B6_2 B11_2 -0.6(2) . . . . ?
B3_2 C1_2 B6_2 B11_2 66.5(2) . . . . ?
C1_2 B5_2 B6_2 C2_2 37.47(15) . . . . ?
B11_2 B5_2 B6_2 C2_2 -99.16(19) . . . . ?
B4_2 B5_2 B6_2 C2_2 2.1(2) . . . . ?
B10_2 B5_2 B6_2 C2_2 -61.1(2) . . . . ?
B11_2 B5_2 B6_2 C1_2 -136.63(19) . . . . ?
B4_2 B5_2 B6_2 C1_2 -35.32(16) . . . . ?
B10_2 B5_2 B6_2 C1_2 -98.5(2) . . . . ?
C1_2 B5_2 B6_2 B7_2 99.88(19) . . . . ?
B11_2 B5_2 B6_2 B7_2 -36.75(19) . . . . ?
B4_2 B5_2 B6_2 B7_2 64.6(2) . . . . ?
B10_2 B5_2 B6_2 B7_2 1.3(3) . . . . ?
C1_2 B5_2 B6_2 B11_2 136.63(19) . . . . ?
B4_2 B5_2 B6_2 B11_2 101.3(2) . . . . ?
B10_2 B5_2 B6_2 B11_2 38.09(19) . . . . ?
C3_2 C2_2 B7_2 B11_2 -146.9(2) . . . . ?
B6_2 C2_2 B7_2 B11_2 -39.25(19) . . . . ?
C1_2 C2_2 B7_2 B11_2 -1.0(3) . . . . ?
B8_2 C2_2 B7_2 B11_2 102.6(2) . . . . ?
B3_2 C2_2 B7_2 B11_2 65.7(2) . . . . ?
C3_2 C2_2 B7_2 B8_2 110.5(2) . . . . ?
B6_2 C2_2 B7_2 B8_2 -141.8(2) . . . . ?
C1_2 C2_2 B7_2 B8_2 -103.6(2) . . . . ?
B3_2 C2_2 B7_2 B8_2 -36.9(2) . . . . ?
C3_2 C2_2 B7_2 B6_2 -107.7(2) . . . . ?
C1_2 C2_2 B7_2 B6_2 38.24(19) . . . . ?
B8_2 C2_2 B7_2 B6_2 141.8(2) . . . . ?
B3_2 C2_2 B7_2 B6_2 105.0(2) . . . . ?
C3_2 C2_2 B7_2 B12_2 150.5(2) . . . . ?
B6_2 C2_2 B7_2 B12_2 -101.8(2) . . . . ?
C1_2 C2_2 B7_2 B12_2 -63.5(2) . . . . ?
B8_2 C2_2 B7_2 B12_2 40.1(2) . . . . ?
B3_2 C2_2 B7_2 B12_2 3.2(3) . . . . ?
C1_2 B6_2 B7_2 C2_2 -36.27(18) . . . . ?
B5_2 B6_2 B7_2 C2_2 -98.3(2) . . . . ?
B11_2 B6_2 B7_2 C2_2 -135.3(2) . . . . ?
C2_2 B6_2 B7_2 B11_2 135.3(2) . . . . ?
C1_2 B6_2 B7_2 B11_2 99.0(2) . . . . ?
B5_2 B6_2 B7_2 B11_2 36.95(19) . . . . ?
C2_2 B6_2 B7_2 B8_2 33.65(19) . . . . ?
C1_2 B6_2 B7_2 B8_2 -2.6(3) . . . . ?
B5_2 B6_2 B7_2 B8_2 -64.7(3) . . . . ?
B11_2 B6_2 B7_2 B8_2 -101.6(2) . . . . ?
C2_2 B6_2 B7_2 B12_2 97.0(2) . . . . ?
C1_2 B6_2 B7_2 B12_2 60.8(2) . . . . ?
B5_2 B6_2 B7_2 B12_2 -1.3(3) . . . . ?
B11_2 B6_2 B7_2 B12_2 -38.2(2) . . . . ?
C3_2 C2_2 B8_2 B7_2 -107.1(3) . . . . ?
B6_2 C2_2 B8_2 B7_2 36.8(2) . . . . ?
C1_2 C2_2 B8_2 B7_2 104.0(2) . . . . ?
B3_2 C2_2 B8_2 B7_2 141.8(2) . . . . ?
C3_2 C2_2 B8_2 B9_2 149.3(2) . . . . ?
B6_2 C2_2 B8_2 B9_2 -66.8(3) . . . . ?
C1_2 C2_2 B8_2 B9_2 0.4(3) . . . . ?
B7_2 C2_2 B8_2 B9_2 -103.6(2) . . . . ?
B3_2 C2_2 B8_2 B9_2 38.2(2) . . . . ?
C3_2 C2_2 B8_2 B3_2 111.1(2) . . . . ?
B6_2 C2_2 B8_2 B3_2 -105.0(2) . . . . ?
C1_2 C2_2 B8_2 B3_2 -37.79(18) . . . . ?
B7_2 C2_2 B8_2 B3_2 -141.8(2) . . . . ?
C3_2 C2_2 B8_2 B12_2 -147.9(2) . . . . ?
B6_2 C2_2 B8_2 B12_2 -4.0(3) . . . . ?
C1_2 C2_2 B8_2 B12_2 63.2(3) . . . . ?
B7_2 C2_2 B8_2 B12_2 -40.7(2) . . . . ?
B3_2 C2_2 B8_2 B12_2 101.0(2) . . . . ?
B11_2 B7_2 B8_2 C2_2 -96.9(2) . . . . ?
B6_2 B7_2 B8_2 C2_2 -33.31(19) . . . . ?
B12_2 B7_2 B8_2 C2_2 -134.2(2) . . . . ?
C2_2 B7_2 B8_2 B9_2 96.8(2) . . . . ?
B11_2 B7_2 B8_2 B9_2 -0.1(3) . . . . ?
B6_2 B7_2 B8_2 B9_2 63.5(3) . . . . ?
B12_2 B7_2 B8_2 B9_2 -37.4(2) . . . . ?
C2_2 B7_2 B8_2 B3_2 33.85(19) . . . . ?
B11_2 B7_2 B8_2 B3_2 -63.0(3) . . . . ?
B6_2 B7_2 B8_2 B3_2 0.5(3) . . . . ?
B12_2 B7_2 B8_2 B3_2 -100.4(2) . . . . ?
C2_2 B7_2 B8_2 B12_2 134.2(2) . . . . ?
B11_2 B7_2 B8_2 B12_2 37.3(2) . . . . ?
B6_2 B7_2 B8_2 B12_2 100.9(2) . . . . ?
C2_2 B8_2 B9_2 B3_2 -37.97(19) . . . . ?
B7_2 B8_2 B9_2 B3_2 -100.0(2) . . . . ?
B12_2 B8_2 B9_2 B3_2 -137.8(2) . . . . ?
C2_2 B8_2 B9_2 B12_2 99.8(2) . . . . ?
B7_2 B8_2 B9_2 B12_2 37.78(19) . . . . ?
B3_2 B8_2 B9_2 B12_2 137.8(2) . . . . ?
C2_2 B8_2 B9_2 B4_2 0.4(3) . . . . ?
B7_2 B8_2 B9_2 B4_2 -61.7(3) . . . . ?
B3_2 B8_2 B9_2 B4_2 38.36(19) . . . . ?
B12_2 B8_2 B9_2 B4_2 -99.5(2) . . . . ?
C2_2 B8_2 B9_2 B10_2 62.9(2) . . . . ?
B7_2 B8_2 B9_2 B10_2 0.8(3) . . . . ?
B3_2 B8_2 B9_2 B10_2 100.8(2) . . . . ?
B12_2 B8_2 B9_2 B10_2 -36.97(19) . . . . ?
C1_2 B4_2 B9_2 B3_2 37.43(18) . . . . ?
B10_2 B4_2 B9_2 B3_2 137.8(2) . . . . ?
B5_2 B4_2 B9_2 B3_2 98.7(2) . . . . ?
C1_2 B4_2 B9_2 B8_2 -1.0(3) . . . . ?
B10_2 B4_2 B9_2 B8_2 99.3(2) . . . . ?
B5_2 B4_2 B9_2 B8_2 60.3(3) . . . . ?
B3_2 B4_2 B9_2 B8_2 -38.4(2) . . . . ?
C1_2 B4_2 B9_2 B12_2 -64.6(3) . . . . ?
B10_2 B4_2 B9_2 B12_2 35.8(2) . . . . ?
B5_2 B4_2 B9_2 B12_2 -3.2(3) . . . . ?
B3_2 B4_2 B9_2 B12_2 -102.0(2) . . . . ?
C1_2 B4_2 B9_2 B10_2 -100.3(2) . . . . ?
B5_2 B4_2 B9_2 B10_2 -39.0(2) . . . . ?
B3_2 B4_2 B9_2 B10_2 -137.8(2) . . . . ?
C1_2 B4_2 B10_2 B12_2 62.4(3) . . . . ?
B5_2 B4_2 B10_2 B12_2 99.9(2) . . . . ?
B3_2 B4_2 B10_2 B12_2 0.3(3) . . . . ?
B9_2 B4_2 B10_2 B12_2 -36.7(2) . . . . ?
C1_2 B4_2 B10_2 B5_2 -37.47(18) . . . . ?
B3_2 B4_2 B10_2 B5_2 -99.6(2) . . . . ?
B9_2 B4_2 B10_2 B5_2 -136.7(2) . . . . ?
C1_2 B4_2 B10_2 B11_2 -1.2(3) . . . . ?
B5_2 B4_2 B10_2 B11_2 36.31(19) . . . . ?
B3_2 B4_2 B10_2 B11_2 -63.3(3) . . . . ?
B9_2 B4_2 B10_2 B11_2 -100.3(2) . . . . ?
C1_2 B4_2 B10_2 B9_2 99.2(2) . . . . ?
B5_2 B4_2 B10_2 B9_2 136.7(2) . . . . ?
B3_2 B4_2 B10_2 B9_2 37.09(19) . . . . ?
C1_2 B5_2 B10_2 B12_2 -63.9(3) . . . . ?
B6_2 B5_2 B10_2 B12_2 -0.9(3) . . . . ?
B11_2 B5_2 B10_2 B12_2 37.0(2) . . . . ?
B4_2 B5_2 B10_2 B12_2 -101.6(2) . . . . ?
C1_2 B5_2 B10_2 B4_2 37.79(19) . . . . ?
B6_2 B5_2 B10_2 B4_2 100.8(2) . . . . ?
B11_2 B5_2 B10_2 B4_2 138.7(2) . . . . ?
C1_2 B5_2 B10_2 B11_2 -100.9(2) . . . . ?
B6_2 B5_2 B10_2 B11_2 -37.90(19) . . . . ?
B4_2 B5_2 B10_2 B11_2 -138.7(2) . . . . ?
C1_2 B5_2 B10_2 B9_2 -0.6(3) . . . . ?
B6_2 B5_2 B10_2 B9_2 62.4(3) . . . . ?
B11_2 B5_2 B10_2 B9_2 100.2(2) . . . . ?
B4_2 B5_2 B10_2 B9_2 -38.4(2) . . . . ?
B3_2 B9_2 B10_2 B12_2 101.4(2) . . . . ?
B8_2 B9_2 B10_2 B12_2 37.7(2) . . . . ?
B4_2 B9_2 B10_2 B12_2 139.1(2) . . . . ?
B3_2 B9_2 B10_2 B4_2 -37.8(2) . . . . ?
B8_2 B9_2 B10_2 B4_2 -101.5(2) . . . . ?
B12_2 B9_2 B10_2 B4_2 -139.1(2) . . . . ?
B3_2 B9_2 B10_2 B5_2 0.5(3) . . . . ?
B8_2 B9_2 B10_2 B5_2 -63.2(3) . . . . ?
B12_2 B9_2 B10_2 B5_2 -100.8(2) . . . . ?
B4_2 B9_2 B10_2 B5_2 38.3(2) . . . . ?
B3_2 B9_2 B10_2 B11_2 62.5(3) . . . . ?
B8_2 B9_2 B10_2 B11_2 -1.2(3) . . . . ?
B12_2 B9_2 B10_2 B11_2 -38.87(19) . . . . ?
B4_2 B9_2 B10_2 B11_2 100.3(2) . . . . ?
C2_2 B7_2 B11_2 B5_2 1.6(3) . . . . ?
B8_2 B7_2 B11_2 B5_2 63.3(3) . . . . ?
B6_2 B7_2 B11_2 B5_2 -36.63(19) . . . . ?
B12_2 B7_2 B11_2 B5_2 100.6(2) . . . . ?
C2_2 B7_2 B11_2 B6_2 38.21(18) . . . . ?
B8_2 B7_2 B11_2 B6_2 99.9(2) . . . . ?
B12_2 B7_2 B11_2 B6_2 137.2(2) . . . . ?
C2_2 B7_2 B11_2 B12_2 -99.0(2) . . . . ?
B8_2 B7_2 B11_2 B12_2 -37.3(2) . . . . ?
B6_2 B7_2 B11_2 B12_2 -137.2(2) . . . . ?
C2_2 B7_2 B11_2 B10_2 -62.4(2) . . . . ?
B8_2 B7_2 B11_2 B10_2 -0.7(3) . . . . ?
B6_2 B7_2 B11_2 B10_2 -100.6(2) . . . . ?
B12_2 B7_2 B11_2 B10_2 36.64(19) . . . . ?
C1_2 B5_2 B11_2 B7_2 -1.6(3) . . . . ?
B6_2 B5_2 B11_2 B7_2 36.8(2) . . . . ?
B4_2 B5_2 B11_2 B7_2 -64.1(3) . . . . ?
B10_2 B5_2 B11_2 B7_2 -101.0(2) . . . . ?
C1_2 B5_2 B11_2 B6_2 -38.42(17) . . . . ?
B4_2 B5_2 B11_2 B6_2 -100.9(2) . . . . ?
B10_2 B5_2 B11_2 B6_2 -137.8(2) . . . . ?
C1_2 B5_2 B11_2 B12_2 63.0(3) . . . . ?
B6_2 B5_2 B11_2 B12_2 101.4(2) . . . . ?
B4_2 B5_2 B11_2 B12_2 0.5(3) . . . . ?
B10_2 B5_2 B11_2 B12_2 -36.4(2) . . . . ?
C1_2 B5_2 B11_2 B10_2 99.4(2) . . . . ?
B6_2 B5_2 B11_2 B10_2 137.8(2) . . . . ?
B4_2 B5_2 B11_2 B10_2 36.94(19) . . . . ?
C2_2 B6_2 B11_2 B7_2 -38.98(19) . . . . ?
C1_2 B6_2 B11_2 B7_2 -101.2(2) . . . . ?
B5_2 B6_2 B11_2 B7_2 -138.9(2) . . . . ?
C2_2 B6_2 B11_2 B5_2 99.9(2) . . . . ?
C1_2 B6_2 B11_2 B5_2 37.71(17) . . . . ?
B7_2 B6_2 B11_2 B5_2 138.9(2) . . . . ?
C2_2 B6_2 B11_2 B12_2 -0.2(3) . . . . ?
C1_2 B6_2 B11_2 B12_2 -62.3(3) . . . . ?
B5_2 B6_2 B11_2 B12_2 -100.1(2) . . . . ?
B7_2 B6_2 B11_2 B12_2 38.8(2) . . . . ?
C2_2 B6_2 B11_2 B10_2 62.1(2) . . . . ?
C1_2 B6_2 B11_2 B10_2 -0.1(3) . . . . ?
B5_2 B6_2 B11_2 B10_2 -37.8(2) . . . . ?
B7_2 B6_2 B11_2 B10_2 101.1(2) . . . . ?
B12_2 B10_2 B11_2 B7_2 -37.64(19) . . . . ?
B4_2 B10_2 B11_2 B7_2 64.3(3) . . . . ?
B5_2 B10_2 B11_2 B7_2 100.9(2) . . . . ?
B9_2 B10_2 B11_2 B7_2 1.2(2) . . . . ?
B12_2 B10_2 B11_2 B5_2 -138.6(2) . . . . ?
B4_2 B10_2 B11_2 B5_2 -36.67(19) . . . . ?
B9_2 B10_2 B11_2 B5_2 -99.8(2) . . . . ?
B12_2 B10_2 B11_2 B6_2 -101.1(2) . . . . ?
B4_2 B10_2 B11_2 B6_2 0.8(3) . . . . ?
B5_2 B10_2 B11_2 B6_2 37.46(19) . . . . ?
B9_2 B10_2 B11_2 B6_2 -62.3(2) . . . . ?
B4_2 B10_2 B11_2 B12_2 101.9(2) . . . . ?
B5_2 B10_2 B11_2 B12_2 138.6(2) . . . . ?
B9_2 B10_2 B11_2 B12_2 38.80(19) . . . . ?
B4_2 B10_2 B12_2 B9_2 36.7(2) . . . . ?
B5_2 B10_2 B12_2 B9_2 99.9(2) . . . . ?
B11_2 B10_2 B12_2 B9_2 136.3(2) . . . . ?
B4_2 B10_2 B12_2 B11_2 -99.6(2) . . . . ?
B5_2 B10_2 B12_2 B11_2 -36.46(19) . . . . ?
B9_2 B10_2 B12_2 B11_2 -136.3(2) . . . . ?
B4_2 B10_2 B12_2 B8_2 -0.9(3) . . . . ?
B5_2 B10_2 B12_2 B8_2 62.3(3) . . . . ?
B11_2 B10_2 B12_2 B8_2 98.7(2) . . . . ?
B9_2 B10_2 B12_2 B8_2 -37.6(2) . . . . ?
B4_2 B10_2 B12_2 B7_2 -63.1(3) . . . . ?
B5_2 B10_2 B12_2 B7_2 0.1(3) . . . . ?
B11_2 B10_2 B12_2 B7_2 36.54(19) . . . . ?
B9_2 B10_2 B12_2 B7_2 -99.8(2) . . . . ?
B3_2 B9_2 B12_2 B10_2 -99.7(2) . . . . ?
B8_2 B9_2 B12_2 B10_2 -137.7(2) . . . . ?
B4_2 B9_2 B12_2 B10_2 -36.0(2) . . . . ?
B3_2 B9_2 B12_2 B11_2 -60.1(3) . . . . ?
B8_2 B9_2 B12_2 B11_2 -98.1(2) . . . . ?
B4_2 B9_2 B12_2 B11_2 3.6(3) . . . . ?
B10_2 B9_2 B12_2 B11_2 39.6(2) . . . . ?
B3_2 B9_2 B12_2 B8_2 38.0(2) . . . . ?
B4_2 B9_2 B12_2 B8_2 101.7(2) . . . . ?
B10_2 B9_2 B12_2 B8_2 137.7(2) . . . . ?
B3_2 B9_2 B12_2 B7_2 1.9(3) . . . . ?
B8_2 B9_2 B12_2 B7_2 -36.2(2) . . . . ?
B4_2 B9_2 B12_2 B7_2 65.5(3) . . . . ?
B10_2 B9_2 B12_2 B7_2 101.5(2) . . . . ?
B7_2 B11_2 B12_2 B10_2 138.5(2) . . . . ?
B5_2 B11_2 B12_2 B10_2 37.13(19) . . . . ?
B6_2 B11_2 B12_2 B10_2 100.1(2) . . . . ?
B7_2 B11_2 B12_2 B9_2 98.8(2) . . . . ?
B5_2 B11_2 B12_2 B9_2 -2.6(3) . . . . ?
B6_2 B11_2 B12_2 B9_2 60.5(3) . . . . ?
B10_2 B11_2 B12_2 B9_2 -39.7(2) . . . . ?
B7_2 B11_2 B12_2 B8_2 36.2(2) . . . . ?
B5_2 B11_2 B12_2 B8_2 -65.1(3) . . . . ?
B6_2 B11_2 B12_2 B8_2 -2.1(3) . . . . ?
B10_2 B11_2 B12_2 B8_2 -102.3(2) . . . . ?
B5_2 B11_2 B12_2 B7_2 -101.3(2) . . . . ?
B6_2 B11_2 B12_2 B7_2 -38.3(2) . . . . ?
B10_2 B11_2 B12_2 B7_2 -138.5(2) . . . . ?
C2_2 B8_2 B12_2 B10_2 -60.5(3) . . . . ?
B7_2 B8_2 B12_2 B10_2 -100.3(2) . . . . ?
B9_2 B8_2 B12_2 B10_2 38.4(2) . . . . ?
B3_2 B8_2 B12_2 B10_2 1.1(3) . . . . ?
C2_2 B8_2 B12_2 B9_2 -98.9(2) . . . . ?
B7_2 B8_2 B12_2 B9_2 -138.7(2) . . . . ?
B3_2 B8_2 B12_2 B9_2 -37.25(19) . . . . ?
C2_2 B8_2 B12_2 B11_2 3.6(3) . . . . ?
B7_2 B8_2 B12_2 B11_2 -36.2(2) . . . . ?
B9_2 B8_2 B12_2 B11_2 102.5(2) . . . . ?
B3_2 B8_2 B12_2 B11_2 65.2(3) . . . . ?
C2_2 B8_2 B12_2 B7_2 39.74(19) . . . . ?
B9_2 B8_2 B12_2 B7_2 138.7(2) . . . . ?
B3_2 B8_2 B12_2 B7_2 101.4(2) . . . . ?
C2_2 B7_2 B12_2 B10_2 61.5(3) . . . . ?
B11_2 B7_2 B12_2 B10_2 -37.5(2) . . . . ?
B8_2 B7_2 B12_2 B10_2 100.9(2) . . . . ?
B6_2 B7_2 B12_2 B10_2 0.7(3) . . . . ?
C2_2 B7_2 B12_2 B9_2 -3.0(3) . . . . ?
B11_2 B7_2 B12_2 B9_2 -102.0(2) . . . . ?
B8_2 B7_2 B12_2 B9_2 36.5(2) . . . . ?
B6_2 B7_2 B12_2 B9_2 -63.7(3) . . . . ?
C2_2 B7_2 B12_2 B11_2 99.0(2) . . . . ?
B8_2 B7_2 B12_2 B11_2 138.4(2) . . . . ?
B6_2 B7_2 B12_2 B11_2 38.25(19) . . . . ?
C2_2 B7_2 B12_2 B8_2 -39.46(19) . . . . ?
B11_2 B7_2 B12_2 B8_2 -138.4(2) . . . . ?
B6_2 B7_2 B12_2 B8_2 -100.2(2) . . . . ?
C3_2 C2_2 B3_2 C1_2 111.1(2) . . . . ?
B6_2 C2_2 B3_2 C1_2 -33.74(17) . . . . ?
B8_2 C2_2 B3_2 C1_2 -139.33(19) . . . . ?
B7_2 C2_2 B3_2 C1_2 -102.7(2) . . . . ?
C3_2 C2_2 B3_2 B9_2 -148.3(2) . . . . ?
B6_2 C2_2 B3_2 B9_2 66.9(2) . . . . ?
C1_2 C2_2 B3_2 B9_2 100.6(2) . . . . ?
B8_2 C2_2 B3_2 B9_2 -38.7(2) . . . . ?
B7_2 C2_2 B3_2 B9_2 -2.1(3) . . . . ?
C3_2 C2_2 B3_2 B8_2 -109.6(2) . . . . ?
B6_2 C2_2 B3_2 B8_2 105.6(2) . . . . ?
C1_2 C2_2 B3_2 B8_2 139.33(19) . . . . ?
B7_2 C2_2 B3_2 B8_2 36.6(2) . . . . ?
C3_2 C2_2 B3_2 B4_2 148.3(2) . . . . ?
B6_2 C2_2 B3_2 B4_2 3.4(2) . . . . ?
C1_2 C2_2 B3_2 B4_2 37.17(16) . . . . ?
B8_2 C2_2 B3_2 B4_2 -102.2(2) . . . . ?
B7_2 C2_2 B3_2 B4_2 -65.5(2) . . . . ?
B1_1 C1_2 B3_2 C2_2 -110.0(2) . . . . ?
B5_2 C1_2 B3_2 C2_2 98.5(2) . . . . ?
B4_2 C1_2 B3_2 C2_2 137.10(19) . . . . ?
B6_2 C1_2 B3_2 C2_2 32.03(17) . . . . ?
B1_1 C1_2 B3_2 B9_2 151.4(2) . . . . ?
C2_2 C1_2 B3_2 B9_2 -98.6(2) . . . . ?
B5_2 C1_2 B3_2 B9_2 -0.2(3) . . . . ?
B4_2 C1_2 B3_2 B9_2 38.5(2) . . . . ?
B6_2 C1_2 B3_2 B9_2 -66.6(2) . . . . ?
B1_1 C1_2 B3_2 B8_2 -145.4(2) . . . . ?
C2_2 C1_2 B3_2 B8_2 -35.47(18) . . . . ?
B5_2 C1_2 B3_2 B8_2 63.0(2) . . . . ?
B4_2 C1_2 B3_2 B8_2 101.6(2) . . . . ?
B6_2 C1_2 B3_2 B8_2 -3.4(2) . . . . ?
B1_1 C1_2 B3_2 B4_2 112.9(2) . . . . ?
C2_2 C1_2 B3_2 B4_2 -137.10(19) . . . . ?
B5_2 C1_2 B3_2 B4_2 -38.64(19) . . . . ?
B6_2 C1_2 B3_2 B4_2 -105.1(2) . . . . ?
B8_2 B9_2 B3_2 C2_2 37.94(18) . . . . ?
B12_2 B9_2 B3_2 C2_2 0.0(3) . . . . ?
B4_2 B9_2 B3_2 C2_2 -99.3(2) . . . . ?
B10_2 B9_2 B3_2 C2_2 -62.0(3) . . . . ?
B8_2 B9_2 B3_2 C1_2 99.8(2) . . . . ?
B12_2 B9_2 B3_2 C1_2 61.8(3) . . . . ?
B4_2 B9_2 B3_2 C1_2 -37.53(19) . . . . ?
B10_2 B9_2 B3_2 C1_2 -0.2(3) . . . . ?
B12_2 B9_2 B3_2 B8_2 -37.9(2) . . . . ?
B4_2 B9_2 B3_2 B8_2 -137.3(2) . . . . ?
B10_2 B9_2 B3_2 B8_2 -100.0(2) . . . . ?
B8_2 B9_2 B3_2 B4_2 137.3(2) . . . . ?
B12_2 B9_2 B3_2 B4_2 99.3(2) . . . . ?
B10_2 B9_2 B3_2 B4_2 37.3(2) . . . . ?
B7_2 B8_2 B3_2 C2_2 -33.9(2) . . . . ?
B9_2 B8_2 B3_2 C2_2 -136.1(2) . . . . ?
B12_2 B8_2 B3_2 C2_2 -98.4(2) . . . . ?
C2_2 B8_2 B3_2 C1_2 35.67(17) . . . . ?
B7_2 B8_2 B3_2 C1_2 1.7(3) . . . . ?
B9_2 B8_2 B3_2 C1_2 -100.4(2) . . . . ?
B12_2 B8_2 B3_2 C1_2 -62.8(2) . . . . ?
C2_2 B8_2 B3_2 B9_2 136.1(2) . . . . ?
B7_2 B8_2 B3_2 B9_2 102.2(2) . . . . ?
B12_2 B8_2 B3_2 B9_2 37.7(2) . . . . ?
C2_2 B8_2 B3_2 B4_2 97.5(2) . . . . ?
B7_2 B8_2 B3_2 B4_2 63.6(3) . . . . ?
B9_2 B8_2 B3_2 B4_2 -38.60(19) . . . . ?
B12_2 B8_2 B3_2 B4_2 -0.9(3) . . . . ?
C1_2 B4_2 B3_2 C2_2 -37.31(16) . . . . ?
B10_2 B4_2 B3_2 C2_2 61.8(2) . . . . ?
B5_2 B4_2 B3_2 C2_2 -1.9(2) . . . . ?
B9_2 B4_2 B3_2 C2_2 99.7(2) . . . . ?
B10_2 B4_2 B3_2 C1_2 99.1(2) . . . . ?
B5_2 B4_2 B3_2 C1_2 35.43(16) . . . . ?
B9_2 B4_2 B3_2 C1_2 137.1(2) . . . . ?
C1_2 B4_2 B3_2 B9_2 -137.1(2) . . . . ?
B10_2 B4_2 B3_2 B9_2 -37.9(2) . . . . ?
B5_2 B4_2 B3_2 B9_2 -101.6(2) . . . . ?
C1_2 B4_2 B3_2 B8_2 -98.7(2) . . . . ?
B10_2 B4_2 B3_2 B8_2 0.4(3) . . . . ?
B5_2 B4_2 B3_2 B8_2 -63.3(2) . . . . ?
B9_2 B4_2 B3_2 B8_2 38.31(19) . . . . ?
C1_1 B1_1 O1_3 C2_3 -141.44(18) . . . . ?
C12_1 B1_1 O1_3 C2_3 -33.7(2) . . . . ?
C1_2 B1_1 O1_3 C2_3 93.3(2) . . . . ?
C1_1 B1_1 O1_3 C5_3 34.8(3) . . . . ?
C12_1 B1_1 O1_3 C5_3 142.49(19) . . . . ?
C1_2 B1_1 O1_3 C5_3 -90.5(2) . . . . ?
C5_3 O1_3 C2_3 C3_3 8.6(2) . . . . ?
B1_1 O1_3 C2_3 C3_3 -174.67(19) . . . . ?
O1_3 C2_3 C3_3 C4_3 -24.6(3) . . . . ?
C2_3 C3_3 C4_3 C5_3 31.6(3) . . . . ?
C2_3 O1_3 C5_3 C4_3 10.4(2) . . . . ?
B1_1 O1_3 C5_3 C4_3 -166.17(19) . . . . ?
C3_3 C4_3 C5_3 O1_3 -25.7(3) . . . . ?
O1_8 B1_4 C1_4 C2_4 65.2(6) . . . . ?
C12_4 B1_4 C1_4 C2_4 179.1(4) . . . . ?
C1_6 B1_4 C1_4 C2_4 -51.4(7) . . . . ?
O1_8 B1_4 C1_4 C6_4 -114.7(4) . . . . ?
C12_4 B1_4 C1_4 C6_4 -0.7(5) . . . . ?
C1_6 B1_4 C1_4 C6_4 128.7(4) . . . . ?
C6_4 C1_4 C2_4 C3_4 0.1(5) . . . . ?
B1_4 C1_4 C2_4 C3_4 -179.7(5) . . . . ?
C1_4 C2_4 C3_4 C4_4 -0.1(5) . . . . ?
C2_4 C3_4 C4_4 C5_4 0.2(5) . . . . ?
C3_4 C4_4 C5_4 C6_4 -0.5(5) . . . . ?
C4_4 C5_4 C6_4 C1_4 0.6(5) . . . . ?
C4_4 C5_4 C6_4 C7_4 179.9(3) . . . . ?
C2_4 C1_4 C6_4 C5_4 -0.4(5) . . . . ?
B1_4 C1_4 C6_4 C5_4 179.5(4) . . . . ?
C2_4 C1_4 C6_4 C7_4 -179.8(3) . . . . ?
B1_4 C1_4 C6_4 C7_4 0.1(4) . . . . ?
C5_4 C6_4 C7_4 C8_4 1.0(5) . . . . ?
C1_4 C6_4 C7_4 C8_4 -179.7(3) . . . . ?
C5_4 C6_4 C7_4 C12_4 -178.6(3) . . . . ?
C1_4 C6_4 C7_4 C12_4 0.7(4) . . . . ?
C12_4 C7_4 C8_4 C9_4 -0.8(5) . . . . ?
C6_4 C7_4 C8_4 C9_4 179.7(3) . . . . ?
C7_4 C8_4 C9_4 C10_4 2.0(5) . . . . ?
C8_4 C9_4 C10_4 C11_4 -1.7(5) . . . . ?
C9_4 C10_4 C11_4 C12_4 0.0(5) . . . . ?
C10_4 C11_4 C12_4 C7_4 1.2(5) . . . . ?
C10_4 C11_4 C12_4 B1_4 -178.8(5) . . . . ?
C8_4 C7_4 C12_4 C11_4 -0.8(5) . . . . ?
C6_4 C7_4 C12_4 C11_4 178.8(3) . . . . ?
C8_4 C7_4 C12_4 B1_4 179.2(4) . . . . ?
C6_4 C7_4 C12_4 B1_4 -1.2(4) . . . . ?
O1_8 B1_4 C12_4 C11_4 -67.1(6) . . . . ?
C1_4 B1_4 C12_4 C11_4 -178.9(4) . . . . ?
C1_6 B1_4 C12_4 C11_4 54.9(7) . . . . ?
O1_8 B1_4 C12_4 C7_4 113.0(4) . . . . ?
C1_4 B1_4 C12_4 C7_4 1.1(5) . . . . ?
C1_6 B1_4 C12_4 C7_4 -125.1(4) . . . . ?
C12_5 B1_5 C1_5 C2_5 176.9(15) . . . . ?
O1_8 B1_5 C1_5 C2_5 66(2) . . . . ?
C1_6 B1_5 C1_5 C2_5 -57(3) . . . . ?
C12_5 B1_5 C1_5 C6_5 0.2(17) . . . . ?
O1_8 B1_5 C1_5 C6_5 -111.1(15) . . . . ?
C1_6 B1_5 C1_5 C6_5 126.7(16) . . . . ?
C6_5 C1_5 C2_5 C3_5 -2(2) . . . . ?
B1_5 C1_5 C2_5 C3_5 -178.0(16) . . . . ?
C1_5 C2_5 C3_5 C4_5 0.1(18) . . . . ?
C2_5 C3_5 C4_5 C5_5 1.3(17) . . . . ?
C3_5 C4_5 C5_5 C6_5 -1.0(18) . . . . ?
C2_5 C1_5 C6_5 C7_5 -177.2(13) . . . . ?
B1_5 C1_5 C6_5 C7_5 -0.1(16) . . . . ?
C2_5 C1_5 C6_5 C5_5 2(2) . . . . ?
B1_5 C1_5 C6_5 C5_5 179.3(13) . . . . ?
C4_5 C5_5 C6_5 C1_5 -0.8(18) . . . . ?
C4_5 C5_5 C6_5 C7_5 178.5(11) . . . . ?
C1_5 C6_5 C7_5 C12_5 -0.2(16) . . . . ?
C5_5 C6_5 C7_5 C12_5 -179.5(11) . . . . ?
C1_5 C6_5 C7_5 C8_5 -179.3(12) . . . . ?
C5_5 C6_5 C7_5 C8_5 1(2) . . . . ?
C12_5 C7_5 C8_5 C9_5 0.6(18) . . . . ?
C6_5 C7_5 C8_5 C9_5 179.7(13) . . . . ?
C7_5 C8_5 C9_5 C10_5 -2(2) . . . . ?
C8_5 C9_5 C10_5 C11_5 1(2) . . . . ?
C9_5 C10_5 C11_5 C12_5 0.0(18) . . . . ?
C10_5 C11_5 C12_5 C7_5 -1(2) . . . . ?
C10_5 C11_5 C12_5 B1_5 -179.5(16) . . . . ?
C6_5 C7_5 C12_5 C11_5 -178.5(12) . . . . ?
C8_5 C7_5 C12_5 C11_5 0.8(19) . . . . ?
C6_5 C7_5 C12_5 B1_5 0.3(16) . . . . ?
C8_5 C7_5 C12_5 B1_5 179.6(13) . . . . ?
C1_5 B1_5 C12_5 C11_5 178.2(16) . . . . ?
O1_8 B1_5 C12_5 C11_5 -64(2) . . . . ?
C1_6 B1_5 C12_5 C11_5 46(2) . . . . ?
C1_5 B1_5 C12_5 C7_5 -0.3(17) . . . . ?
O1_8 B1_5 C12_5 C7_5 117.7(13) . . . . ?
C1_6 B1_5 C12_5 C7_5 -132.3(13) . . . . ?
C1_4 B1_4 O1_8 C5_8 -36.4(5) . . . . ?
C12_4 B1_4 O1_8 C5_8 -143.7(2) . . . . ?
C1_6 B1_4 O1_8 C5_8 86.2(3) . . . . ?
C1_4 B1_4 O1_8 C2_8 139.3(3) . . . . ?
C12_4 B1_4 O1_8 C2_8 32.0(5) . . . . ?
C1_6 B1_4 O1_8 C2_8 -98.1(3) . . . . ?
C1_5 B1_5 O1_8 C5_8 -31.1(17) . . . . ?
C12_5 B1_5 O1_8 C5_8 -142.0(9) . . . . ?
C1_6 B1_5 O1_8 C5_8 100.9(9) . . . . ?
C1_5 B1_5 O1_8 C2_8 143.8(9) . . . . ?
C12_5 B1_5 O1_8 C2_8 33.0(19) . . . . ?
C1_6 B1_5 O1_8 C2_8 -84.1(13) . . . . ?
C5_8 O1_8 C2_8 C3_8 9.8(2) . . . . ?
B1_4 O1_8 C2_8 C3_8 -166.5(3) . . . . ?
B1_5 O1_8 C2_8 C3_8 -165.4(13) . . . . ?
O1_8 C2_8 C3_8 C4_8 -28.7(2) . . . . ?
C2_8 C3_8 C4_8 C5_8 37.0(3) . . . . ?
C2_8 O1_8 C5_8 C4_8 12.9(2) . . . . ?
B1_4 O1_8 C5_8 C4_8 -170.9(3) . . . . ?
B1_5 O1_8 C5_8 C4_8 -170.9(10) . . . . ?
C3_8 C4_8 C5_8 O1_8 -30.7(2) . . . . ?
O1_8 B1_4 C1_6 B6_6 79.6(3) . . . . ?
C1_4 B1_4 C1_6 B6_6 -163.2(3) . . . . ?
C12_4 B1_4 C1_6 B6_6 -44.2(5) . . . . ?
O1_8 B1_4 C1_6 B5_6 6.4(4) . . . . ?
C1_4 B1_4 C1_6 B5_6 123.6(4) . . . . ?
C12_4 B1_4 C1_6 B5_6 -117.4(4) . . . . ?
O1_8 B1_4 C1_6 B4_6 -69.2(3) . . . . ?
C1_4 B1_4 C1_6 B4_6 48.1(6) . . . . ?
C12_4 B1_4 C1_6 B4_6 167.0(3) . . . . ?
O1_8 B1_4 C1_6 C2_7 147.5(5) . . . . ?
C1_4 B1_4 C1_6 C2_7 -95.3(6) . . . . ?
C12_4 B1_4 C1_6 C2_7 23.7(6) . . . . ?
O1_8 B1_4 C1_6 B3_7 -140.5(3) . . . . ?
C1_4 B1_4 C1_6 B3_7 -23.3(6) . . . . ?
C12_4 B1_4 C1_6 B3_7 95.7(4) . . . . ?
C1_5 B1_5 C1_6 B22_77 -86(2) . . . . ?
C12_5 B1_5 C1_6 B22_77 36(2) . . . . ?
O1_8 B1_5 C1_6 B22_77 147.3(15) . . . . ?
C1_5 B1_5 C1_6 C33_77 -30(2) . . . . ?
C12_5 B1_5 C1_6 C33_77 92.3(14) . . . . ?
O1_8 B1_5 C1_6 C33_77 -156.9(8) . . . . ?
C1_5 B1_5 C1_6 B6_6 -169.2(10) . . . . ?
C12_5 B1_5 C1_6 B6_6 -47.1(19) . . . . ?
O1_8 B1_5 C1_6 B6_6 63.7(14) . . . . ?
C1_5 B1_5 C1_6 B5_6 111.1(16) . . . . ?
C12_5 B1_5 C1_6 B5_6 -126.8(12) . . . . ?
O1_8 B1_5 C1_6 B5_6 -15.9(13) . . . . ?
C1_5 B1_5 C1_6 B4_6 40.4(19) . . . . ?
C12_5 B1_5 C1_6 B4_6 162.6(10) . . . . ?
O1_8 B1_5 C1_6 B4_6 -86.6(9) . . . . ?
B22_77 C1_6 B4_6 C33_77 20.4(16) . . . . ?
B1_5 C1_6 B4_6 C33_77 -115.1(11) . . . . ?
B6_6 C1_6 B4_6 C33_77 89.3(5) . . . . ?
B5_6 C1_6 B4_6 C33_77 128.0(5) . . . . ?
B1_4 C1_6 B4_6 B3_7 -104.3(4) . . . . ?
B6_6 C1_6 B4_6 B3_7 105.3(3) . . . . ?
B5_6 C1_6 B4_6 B3_7 144.0(3) . . . . ?
C2_7 C1_6 B4_6 B3_7 41.6(6) . . . . ?
B22_77 C1_6 B4_6 B10_6 -69.2(14) . . . . ?
B1_4 C1_6 B4_6 B10_6 150.1(3) . . . . ?
B1_5 C1_6 B4_6 B10_6 155.3(9) . . . . ?
C33_77 C1_6 B4_6 B10_6 -89.6(5) . . . . ?
B6_6 C1_6 B4_6 B10_6 -0.3(3) . . . . ?
B5_6 C1_6 B4_6 B10_6 38.4(2) . . . . ?
C2_7 C1_6 B4_6 B10_6 -64.0(5) . . . . ?
B3_7 C1_6 B4_6 B10_6 -105.6(3) . . . . ?
B22_77 C1_6 B4_6 B9_6 -5.6(14) . . . . ?
B1_4 C1_6 B4_6 B9_6 -146.4(3) . . . . ?
B1_5 C1_6 B4_6 B9_6 -141.1(9) . . . . ?
C33_77 C1_6 B4_6 B9_6 -26.0(5) . . . . ?
B6_6 C1_6 B4_6 B9_6 63.3(3) . . . . ?
B5_6 C1_6 B4_6 B9_6 102.0(2) . . . . ?
C2_7 C1_6 B4_6 B9_6 -0.5(5) . . . . ?
B3_7 C1_6 B4_6 B9_6 -42.0(3) . . . . ?
B22_77 C1_6 B4_6 B5_6 -107.6(14) . . . . ?
B1_4 C1_6 B4_6 B5_6 111.6(3) . . . . ?
B1_5 C1_6 B4_6 B5_6 116.9(9) . . . . ?
C33_77 C1_6 B4_6 B5_6 -128.0(5) . . . . ?
B6_6 C1_6 B4_6 B5_6 -38.7(2) . . . . ?
C2_7 C1_6 B4_6 B5_6 -102.5(5) . . . . ?
B3_7 C1_6 B4_6 B5_6 -144.0(3) . . . . ?
B22_77 C1_6 B5_6 B4_6 95.0(12) . . . . ?
B1_4 C1_6 B5_6 B4_6 -113.9(3) . . . . ?
B1_5 C1_6 B5_6 B4_6 -100.2(8) . . . . ?
C33_77 C1_6 B5_6 B4_6 46.1(6) . . . . ?
B6_6 C1_6 B5_6 B4_6 139.1(2) . . . . ?
C2_7 C1_6 B5_6 B4_6 102.3(4) . . . . ?
B3_7 C1_6 B5_6 B4_6 34.0(3) . . . . ?
B22_77 C1_6 B5_6 B6_6 -44.1(12) . . . . ?
B1_4 C1_6 B5_6 B6_6 107.1(3) . . . . ?
B1_5 C1_6 B5_6 B6_6 120.7(8) . . . . ?
C33_77 C1_6 B5_6 B6_6 -92.9(6) . . . . ?
B4_6 C1_6 B5_6 B6_6 -139.1(2) . . . . ?
C2_7 C1_6 B5_6 B6_6 -36.8(4) . . . . ?
B3_7 C1_6 B5_6 B6_6 -105.1(3) . . . . ?
B22_77 C1_6 B5_6 B11_6 -5.7(13) . . . . ?
B1_4 C1_6 B5_6 B11_6 145.5(3) . . . . ?
B1_5 C1_6 B5_6 B11_6 159.2(8) . . . . ?
C33_77 C1_6 B5_6 B11_6 -54.5(6) . . . . ?
B6_6 C1_6 B5_6 B11_6 38.4(2) . . . . ?
B4_6 C1_6 B5_6 B11_6 -100.6(2) . . . . ?
C2_7 C1_6 B5_6 B11_6 1.7(5) . . . . ?
B3_7 C1_6 B5_6 B11_6 -66.7(3) . . . . ?
B22_77 C1_6 B5_6 B10_6 57.5(13) . . . . ?
B1_4 C1_6 B5_6 B10_6 -151.4(3) . . . . ?
B1_5 C1_6 B5_6 B10_6 -137.7(8) . . . . ?
C33_77 C1_6 B5_6 B10_6 8.6(6) . . . . ?
B6_6 C1_6 B5_6 B10_6 101.5(2) . . . . ?
B4_6 C1_6 B5_6 B10_6 -37.51(19) . . . . ?
C2_7 C1_6 B5_6 B10_6 64.8(4) . . . . ?
B3_7 C1_6 B5_6 B10_6 -3.5(3) . . . . ?
C33_77 B4_6 B5_6 C1_6 -42.7(5) . . . . ?
B3_7 B4_6 B5_6 C1_6 -33.0(3) . . . . ?
B10_6 B4_6 B5_6 C1_6 -137.2(2) . . . . ?
B9_6 B4_6 B5_6 C1_6 -99.1(2) . . . . ?
C1_6 B4_6 B5_6 B6_6 35.76(17) . . . . ?
C33_77 B4_6 B5_6 B6_6 -6.9(5) . . . . ?
B3_7 B4_6 B5_6 B6_6 2.8(3) . . . . ?
B10_6 B4_6 B5_6 B6_6 -101.4(2) . . . . ?
B9_6 B4_6 B5_6 B6_6 -63.3(2) . . . . ?
C1_6 B4_6 B5_6 B11_6 99.1(2) . . . . ?
C33_77 B4_6 B5_6 B11_6 56.5(5) . . . . ?
B3_7 B4_6 B5_6 B11_6 66.2(3) . . . . ?
B10_6 B4_6 B5_6 B11_6 -38.0(2) . . . . ?
B9_6 B4_6 B5_6 B11_6 0.1(3) . . . . ?
C1_6 B4_6 B5_6 B10_6 137.2(2) . . . . ?
C33_77 B4_6 B5_6 B10_6 94.5(5) . . . . ?
B3_7 B4_6 B5_6 B10_6 104.2(3) . . . . ?
B9_6 B4_6 B5_6 B10_6 38.1(2) . . . . ?
B1_4 C1_6 B6_6 C2_7 107.4(6) . . . . ?
B5_6 C1_6 B6_6 C2_7 -139.0(5) . . . . ?
B4_6 C1_6 B6_6 C2_7 -100.4(5) . . . . ?
B3_7 C1_6 B6_6 C2_7 -33.8(6) . . . . ?
B22_77 C1_6 B6_6 B5_6 134.8(15) . . . . ?
B1_4 C1_6 B6_6 B5_6 -113.6(3) . . . . ?
B1_5 C1_6 B6_6 B5_6 -111.9(11) . . . . ?
C33_77 C1_6 B6_6 B5_6 102.2(6) . . . . ?
B4_6 C1_6 B6_6 B5_6 38.6(2) . . . . ?
C2_7 C1_6 B6_6 B5_6 139.0(5) . . . . ?
B3_7 C1_6 B6_6 B5_6 105.2(3) . . . . ?
B22_77 C1_6 B6_6 B7_6 33.2(15) . . . . ?
B1_4 C1_6 B6_6 B7_6 144.7(3) . . . . ?
B1_5 C1_6 B6_6 B7_6 146.4(11) . . . . ?
C33_77 C1_6 B6_6 B7_6 0.5(6) . . . . ?
B5_6 C1_6 B6_6 B7_6 -101.7(2) . . . . ?
B4_6 C1_6 B6_6 B7_6 -63.0(3) . . . . ?
C2_7 C1_6 B6_6 B7_6 37.4(5) . . . . ?
B3_7 C1_6 B6_6 B7_6 3.5(4) . . . . ?
B22_77 C1_6 B6_6 B11_6 96.6(16) . . . . ?
B1_4 C1_6 B6_6 B11_6 -151.8(3) . . . . ?
B1_5 C1_6 B6_6 B11_6 -150.2(11) . . . . ?
C33_77 C1_6 B6_6 B11_6 63.9(6) . . . . ?
B5_6 C1_6 B6_6 B11_6 -38.2(2) . . . . ?
B4_6 C1_6 B6_6 B11_6 0.4(3) . . . . ?
C2_7 C1_6 B6_6 B11_6 100.8(5) . . . . ?
B3_7 C1_6 B6_6 B11_6 66.9(4) . . . . ?
B1_5 C1_6 B6_6 B22_77 113.2(19) . . . . ?
C33_77 C1_6 B6_6 B22_77 -32.7(17) . . . . ?
B5_6 C1_6 B6_6 B22_77 -134.8(15) . . . . ?
B4_6 C1_6 B6_6 B22_77 -96.2(16) . . . . ?
C1_6 B5_6 B6_6 C2_7 37.1(6) . . . . ?
B4_6 B5_6 B6_6 C2_7 1.2(6) . . . . ?
B11_6 B5_6 B6_6 C2_7 -99.6(6) . . . . ?
B10_6 B5_6 B6_6 C2_7 -61.2(6) . . . . ?
B4_6 B5_6 B6_6 C1_6 -35.93(18) . . . . ?
B11_6 B5_6 B6_6 C1_6 -136.7(2) . . . . ?
B10_6 B5_6 B6_6 C1_6 -98.4(2) . . . . ?
C1_6 B5_6 B6_6 B7_6 98.5(2) . . . . ?
B4_6 B5_6 B6_6 B7_6 62.6(3) . . . . ?
B11_6 B5_6 B6_6 B7_6 -38.2(2) . . . . ?
B10_6 B5_6 B6_6 B7_6 0.1(3) . . . . ?
C1_6 B5_6 B6_6 B11_6 136.7(2) . . . . ?
B4_6 B5_6 B6_6 B11_6 100.8(2) . . . . ?
B10_6 B5_6 B6_6 B11_6 38.3(2) . . . . ?
C1_6 B5_6 B6_6 B22_77 36.5(15) . . . . ?
B4_6 B5_6 B6_6 B22_77 0.6(15) . . . . ?
B11_6 B5_6 B6_6 B22_77 -100.2(15) . . . . ?
B10_6 B5_6 B6_6 B22_77 -61.8(15) . . . . ?
C1_6 B6_6 B7_6 C2_7 -38.7(4) . . . . ?
B5_6 B6_6 B7_6 C2_7 -100.7(4) . . . . ?
B11_6 B6_6 B7_6 C2_7 -138.7(4) . . . . ?
C2_7 B6_6 B7_6 B8_6 37.2(4) . . . . ?
C1_6 B6_6 B7_6 B8_6 -1.5(3) . . . . ?
B5_6 B6_6 B7_6 B8_6 -63.5(3) . . . . ?
B11_6 B6_6 B7_6 B8_6 -101.5(3) . . . . ?
B22_77 B6_6 B7_6 B8_6 29.7(12) . . . . ?
C2_7 B6_6 B7_6 B12_6 102.4(4) . . . . ?
C1_6 B6_6 B7_6 B12_6 63.7(3) . . . . ?
B5_6 B6_6 B7_6 B12_6 1.7(3) . . . . ?
B11_6 B6_6 B7_6 B12_6 -36.3(3) . . . . ?
B22_77 B6_6 B7_6 B12_6 95.0(12) . . . . ?
C1_6 B6_6 B7_6 B22_77 -31.3(12) . . . . ?
B5_6 B6_6 B7_6 B22_77 -93.3(12) . . . . ?
B11_6 B6_6 B7_6 B22_77 -131.2(12) . . . . ?
C2_7 B6_6 B7_6 B11_6 138.7(4) . . . . ?
C1_6 B6_6 B7_6 B11_6 99.9(2) . . . . ?
B5_6 B6_6 B7_6 B11_6 37.9(2) . . . . ?
B22_77 B6_6 B7_6 B11_6 131.2(12) . . . . ?
B12_6 B7_6 B8_6 C33_77 -98.8(7) . . . . ?
B6_6 B7_6 B8_6 C33_77 1.9(7) . . . . ?
B22_77 B7_6 B8_6 C33_77 33.6(18) . . . . ?
B11_6 B7_6 B8_6 C33_77 -61.8(7) . . . . ?
B12_6 B7_6 B8_6 B22_77 -132.4(15) . . . . ?
B6_6 B7_6 B8_6 B22_77 -31.7(15) . . . . ?
B11_6 B7_6 B8_6 B22_77 -95.4(15) . . . . ?
C2_7 B7_6 B8_6 B9_6 99.6(5) . . . . ?
B12_6 B7_6 B8_6 B9_6 -37.2(2) . . . . ?
B6_6 B7_6 B8_6 B9_6 63.5(3) . . . . ?
B22_77 B7_6 B8_6 B9_6 95.2(15) . . . . ?
B11_6 B7_6 B8_6 B9_6 -0.2(3) . . . . ?
B12_6 B7_6 B8_6 C2_7 -136.8(5) . . . . ?
B6_6 B7_6 B8_6 C2_7 -36.1(5) . . . . ?
B11_6 B7_6 B8_6 C2_7 -99.8(5) . . . . ?
C2_7 B7_6 B8_6 B12_6 136.8(5) . . . . ?
B6_6 B7_6 B8_6 B12_6 100.7(3) . . . . ?
B22_77 B7_6 B8_6 B12_6 132.4(15) . . . . ?
B11_6 B7_6 B8_6 B12_6 37.0(2) . . . . ?
C2_7 B7_6 B8_6 B3_7 35.3(6) . . . . ?
B12_6 B7_6 B8_6 B3_7 -101.5(3) . . . . ?
B6_6 B7_6 B8_6 B3_7 -0.9(4) . . . . ?
B11_6 B7_6 B8_6 B3_7 -64.5(4) . . . . ?
B22_77 B8_6 B9_6 C33_77 -25.7(16) . . . . ?
B7_6 B8_6 B9_6 C33_77 -91.6(7) . . . . ?
B12_6 B8_6 B9_6 C33_77 -128.6(7) . . . . ?
C33_77 B8_6 B9_6 B4_6 28.2(7) . . . . ?
B22_77 B8_6 B9_6 B4_6 2.5(14) . . . . ?
B7_6 B8_6 B9_6 B4_6 -63.4(3) . . . . ?
C2_7 B8_6 B9_6 B4_6 -2.7(6) . . . . ?
B12_6 B8_6 B9_6 B4_6 -100.3(3) . . . . ?
B3_7 B8_6 B9_6 B4_6 38.0(3) . . . . ?
C33_77 B8_6 B9_6 B10_6 91.6(7) . . . . ?
B22_77 B8_6 B9_6 B10_6 65.9(14) . . . . ?
B7_6 B8_6 B9_6 B10_6 0.0(3) . . . . ?
C2_7 B8_6 B9_6 B10_6 60.7(5) . . . . ?
B12_6 B8_6 B9_6 B10_6 -37.0(2) . . . . ?
B3_7 B8_6 B9_6 B10_6 101.3(3) . . . . ?
C33_77 B8_6 B9_6 B12_6 128.6(7) . . . . ?
B22_77 B8_6 B9_6 B12_6 102.8(14) . . . . ?
B7_6 B8_6 B9_6 B12_6 36.9(2) . . . . ?
C2_7 B8_6 B9_6 B12_6 97.7(5) . . . . ?
B3_7 B8_6 B9_6 B12_6 138.3(3) . . . . ?
B7_6 B8_6 B9_6 B3_7 -101.4(3) . . . . ?
C2_7 B8_6 B9_6 B3_7 -40.6(6) . . . . ?
B12_6 B8_6 B9_6 B3_7 -138.3(3) . . . . ?
C1_6 B4_6 B9_6 C33_77 26.9(6) . . . . ?
B10_6 B4_6 B9_6 C33_77 127.4(6) . . . . ?
B5_6 B4_6 B9_6 C33_77 89.1(6) . . . . ?
C1_6 B4_6 B9_6 B8_6 1.9(3) . . . . ?
C33_77 B4_6 B9_6 B8_6 -24.9(6) . . . . ?
B3_7 B4_6 B9_6 B8_6 -39.4(3) . . . . ?
B10_6 B4_6 B9_6 B8_6 102.4(3) . . . . ?
B5_6 B4_6 B9_6 B8_6 64.1(3) . . . . ?
C1_6 B4_6 B9_6 B10_6 -100.5(2) . . . . ?
C33_77 B4_6 B9_6 B10_6 -127.4(6) . . . . ?
B3_7 B4_6 B9_6 B10_6 -141.8(3) . . . . ?
B5_6 B4_6 B9_6 B10_6 -38.3(2) . . . . ?
C1_6 B4_6 B9_6 B12_6 -62.8(3) . . . . ?
C33_77 B4_6 B9_6 B12_6 -89.7(6) . . . . ?
B3_7 B4_6 B9_6 B12_6 -104.1(3) . . . . ?
B10_6 B4_6 B9_6 B12_6 37.6(2) . . . . ?
B5_6 B4_6 B9_6 B12_6 -0.6(3) . . . . ?
C1_6 B4_6 B9_6 B3_7 41.3(3) . . . . ?
B10_6 B4_6 B9_6 B3_7 141.8(3) . . . . ?
B5_6 B4_6 B9_6 B3_7 103.5(3) . . . . ?
C1_6 B4_6 B10_6 B12_6 62.4(3) . . . . ?
C33_77 B4_6 B10_6 B12_6 3.4(6) . . . . ?
B3_7 B4_6 B10_6 B12_6 -1.9(4) . . . . ?
B9_6 B4_6 B10_6 B12_6 -37.9(2) . . . . ?
B5_6 B4_6 B10_6 B12_6 99.9(3) . . . . ?
C1_6 B4_6 B10_6 B9_6 100.3(2) . . . . ?
C33_77 B4_6 B10_6 B9_6 41.3(6) . . . . ?
B3_7 B4_6 B10_6 B9_6 36.0(3) . . . . ?
B5_6 B4_6 B10_6 B9_6 137.8(2) . . . . ?
C1_6 B4_6 B10_6 B5_6 -37.5(2) . . . . ?
C33_77 B4_6 B10_6 B5_6 -96.5(6) . . . . ?
B3_7 B4_6 B10_6 B5_6 -101.9(3) . . . . ?
B9_6 B4_6 B10_6 B5_6 -137.8(2) . . . . ?
C1_6 B4_6 B10_6 B11_6 0.1(3) . . . . ?
C33_77 B4_6 B10_6 B11_6 -58.9(6) . . . . ?
B3_7 B4_6 B10_6 B11_6 -64.2(4) . . . . ?
B9_6 B4_6 B10_6 B11_6 -100.2(3) . . . . ?
B5_6 B4_6 B10_6 B11_6 37.6(2) . . . . ?
C33_77 B9_6 B10_6 B4_6 -46.1(6) . . . . ?
B8_6 B9_6 B10_6 B4_6 -100.0(2) . . . . ?
B12_6 B9_6 B10_6 B4_6 -137.6(2) . . . . ?
B3_7 B9_6 B10_6 B4_6 -34.0(3) . . . . ?
C33_77 B9_6 B10_6 B12_6 91.5(6) . . . . ?
B8_6 B9_6 B10_6 B12_6 37.6(2) . . . . ?
B4_6 B9_6 B10_6 B12_6 137.6(2) . . . . ?
B3_7 B9_6 B10_6 B12_6 103.6(3) . . . . ?
C33_77 B9_6 B10_6 B5_6 -8.6(6) . . . . ?
B8_6 B9_6 B10_6 B5_6 -62.4(3) . . . . ?
B4_6 B9_6 B10_6 B5_6 37.5(2) . . . . ?
B12_6 B9_6 B10_6 B5_6 -100.1(2) . . . . ?
B3_7 B9_6 B10_6 B5_6 3.5(4) . . . . ?
C33_77 B9_6 B10_6 B11_6 54.1(6) . . . . ?
B8_6 B9_6 B10_6 B11_6 0.3(3) . . . . ?
B4_6 B9_6 B10_6 B11_6 100.2(2) . . . . ?
B12_6 B9_6 B10_6 B11_6 -37.4(2) . . . . ?
B3_7 B9_6 B10_6 B11_6 66.2(3) . . . . ?
C1_6 B5_6 B10_6 B4_6 37.40(19) . . . . ?
B6_6 B5_6 B10_6 B4_6 99.1(2) . . . . ?
B11_6 B5_6 B10_6 B4_6 137.4(2) . . . . ?
C1_6 B5_6 B10_6 B12_6 -63.6(3) . . . . ?
B4_6 B5_6 B10_6 B12_6 -101.0(3) . . . . ?
B6_6 B5_6 B10_6 B12_6 -1.9(3) . . . . ?
B11_6 B5_6 B10_6 B12_6 36.4(3) . . . . ?
C1_6 B5_6 B10_6 B9_6 -0.1(3) . . . . ?
B4_6 B5_6 B10_6 B9_6 -37.5(2) . . . . ?
B6_6 B5_6 B10_6 B9_6 61.5(3) . . . . ?
B11_6 B5_6 B10_6 B9_6 99.9(3) . . . . ?
C1_6 B5_6 B10_6 B11_6 -100.0(2) . . . . ?
B4_6 B5_6 B10_6 B11_6 -137.4(2) . . . . ?
B6_6 B5_6 B10_6 B11_6 -38.3(2) . . . . ?
C1_6 B5_6 B11_6 B12_6 62.6(3) . . . . ?
B4_6 B5_6 B11_6 B12_6 0.5(3) . . . . ?
B6_6 B5_6 B11_6 B12_6 100.2(3) . . . . ?
B10_6 B5_6 B11_6 B12_6 -37.0(2) . . . . ?
C1_6 B5_6 B11_6 B6_6 -37.7(2) . . . . ?
B4_6 B5_6 B11_6 B6_6 -99.7(2) . . . . ?
B10_6 B5_6 B11_6 B6_6 -137.2(2) . . . . ?
C1_6 B5_6 B11_6 B10_6 99.6(2) . . . . ?
B4_6 B5_6 B11_6 B10_6 37.6(2) . . . . ?
B6_6 B5_6 B11_6 B10_6 137.2(2) . . . . ?
C1_6 B5_6 B11_6 B7_6 -0.2(3) . . . . ?
B4_6 B5_6 B11_6 B7_6 -62.3(3) . . . . ?
B6_6 B5_6 B11_6 B7_6 37.4(2) . . . . ?
B10_6 B5_6 B11_6 B7_6 -99.8(3) . . . . ?
C2_7 B6_6 B11_6 B12_6 0.5(5) . . . . ?
C1_6 B6_6 B11_6 B12_6 -63.4(3) . . . . ?
B5_6 B6_6 B11_6 B12_6 -101.2(3) . . . . ?
B7_6 B6_6 B11_6 B12_6 36.4(2) . . . . ?
B22_77 B6_6 B11_6 B12_6 -5.9(13) . . . . ?
C2_7 B6_6 B11_6 B5_6 101.7(4) . . . . ?
C1_6 B6_6 B11_6 B5_6 37.8(2) . . . . ?
B7_6 B6_6 B11_6 B5_6 137.6(2) . . . . ?
B22_77 B6_6 B11_6 B5_6 95.3(13) . . . . ?
C2_7 B6_6 B11_6 B10_6 63.6(5) . . . . ?
C1_6 B6_6 B11_6 B10_6 -0.3(3) . . . . ?
B5_6 B6_6 B11_6 B10_6 -38.1(2) . . . . ?
B7_6 B6_6 B11_6 B10_6 99.5(3) . . . . ?
B22_77 B6_6 B11_6 B10_6 57.2(13) . . . . ?
C2_7 B6_6 B11_6 B7_6 -35.9(4) . . . . ?
C1_6 B6_6 B11_6 B7_6 -99.8(2) . . . . ?
B5_6 B6_6 B11_6 B7_6 -137.6(2) . . . . ?
B22_77 B6_6 B11_6 B7_6 -42.3(13) . . . . ?
B4_6 B10_6 B11_6 B12_6 100.8(3) . . . . ?
B9_6 B10_6 B11_6 B12_6 37.9(2) . . . . ?
B5_6 B10_6 B11_6 B12_6 138.6(2) . . . . ?
B4_6 B10_6 B11_6 B5_6 -37.8(2) . . . . ?
B12_6 B10_6 B11_6 B5_6 -138.6(2) . . . . ?
B9_6 B10_6 B11_6 B5_6 -100.7(2) . . . . ?
B4_6 B10_6 B11_6 B6_6 0.1(3) . . . . ?
B12_6 B10_6 B11_6 B6_6 -100.7(3) . . . . ?
B9_6 B10_6 B11_6 B6_6 -62.9(3) . . . . ?
B5_6 B10_6 B11_6 B6_6 37.9(2) . . . . ?
B4_6 B10_6 B11_6 B7_6 62.6(3) . . . . ?
B12_6 B10_6 B11_6 B7_6 -38.3(2) . . . . ?
B9_6 B10_6 B11_6 B7_6 -0.4(3) . . . . ?
B5_6 B10_6 B11_6 B7_6 100.3(2) . . . . ?
C2_7 B7_6 B11_6 B12_6 -102.8(5) . . . . ?
B8_6 B7_6 B11_6 B12_6 -38.0(2) . . . . ?
B6_6 B7_6 B11_6 B12_6 -139.0(2) . . . . ?
B22_77 B7_6 B11_6 B12_6 -96.2(12) . . . . ?
C2_7 B7_6 B11_6 B5_6 -1.3(5) . . . . ?
B8_6 B7_6 B11_6 B5_6 63.5(3) . . . . ?
B12_6 B7_6 B11_6 B5_6 101.5(3) . . . . ?
B6_6 B7_6 B11_6 B5_6 -37.5(2) . . . . ?
B22_77 B7_6 B11_6 B5_6 5.3(12) . . . . ?
C2_7 B7_6 B11_6 B6_6 36.3(4) . . . . ?
B8_6 B7_6 B11_6 B6_6 101.0(2) . . . . ?
B12_6 B7_6 B11_6 B6_6 139.0(2) . . . . ?
B22_77 B7_6 B11_6 B6_6 42.9(12) . . . . ?
C2_7 B7_6 B11_6 B10_6 -64.4(5) . . . . ?
B8_6 B7_6 B11_6 B10_6 0.4(3) . . . . ?
B12_6 B7_6 B11_6 B10_6 38.4(2) . . . . ?
B6_6 B7_6 B11_6 B10_6 -100.6(2) . . . . ?
B22_77 B7_6 B11_6 B10_6 -57.8(12) . . . . ?
B5_6 B11_6 B12_6 B7_6 -99.4(2) . . . . ?
B6_6 B11_6 B12_6 B7_6 -36.3(2) . . . . ?
B10_6 B11_6 B12_6 B7_6 -136.5(2) . . . . ?
B5_6 B11_6 B12_6 B10_6 37.1(2) . . . . ?
B6_6 B11_6 B12_6 B10_6 100.2(2) . . . . ?
B7_6 B11_6 B12_6 B10_6 136.5(2) . . . . ?
B5_6 B11_6 B12_6 B9_6 -0.9(3) . . . . ?
B6_6 B11_6 B12_6 B9_6 62.1(3) . . . . ?
B10_6 B11_6 B12_6 B9_6 -38.1(2) . . . . ?
B7_6 B11_6 B12_6 B9_6 98.5(3) . . . . ?
B5_6 B11_6 B12_6 B8_6 -62.8(3) . . . . ?
B6_6 B11_6 B12_6 B8_6 0.3(3) . . . . ?
B10_6 B11_6 B12_6 B8_6 -99.9(3) . . . . ?
B7_6 B11_6 B12_6 B8_6 36.6(2) . . . . ?
C2_7 B7_6 B12_6 B11_6 98.9(6) . . . . ?
B8_6 B7_6 B12_6 B11_6 138.5(2) . . . . ?
B6_6 B7_6 B12_6 B11_6 36.6(2) . . . . ?
B22_77 B7_6 B12_6 B11_6 99.8(14) . . . . ?
C2_7 B7_6 B12_6 B10_6 59.4(6) . . . . ?
B8_6 B7_6 B12_6 B10_6 99.0(3) . . . . ?
B6_6 B7_6 B12_6 B10_6 -2.9(4) . . . . ?
B22_77 B7_6 B12_6 B10_6 60.3(14) . . . . ?
B11_6 B7_6 B12_6 B10_6 -39.5(3) . . . . ?
C2_7 B7_6 B12_6 B9_6 -3.6(6) . . . . ?
B8_6 B7_6 B12_6 B9_6 35.9(2) . . . . ?
B6_6 B7_6 B12_6 B9_6 -65.9(3) . . . . ?
B22_77 B7_6 B12_6 B9_6 -2.7(14) . . . . ?
B11_6 B7_6 B12_6 B9_6 -102.5(3) . . . . ?
C2_7 B7_6 B12_6 B8_6 -39.5(6) . . . . ?
B6_6 B7_6 B12_6 B8_6 -101.9(3) . . . . ?
B22_77 B7_6 B12_6 B8_6 -38.6(14) . . . . ?
B11_6 B7_6 B12_6 B8_6 -138.5(2) . . . . ?
B4_6 B10_6 B12_6 B11_6 -99.7(2) . . . . ?
B9_6 B10_6 B12_6 B11_6 -137.5(2) . . . . ?
B5_6 B10_6 B12_6 B11_6 -36.6(2) . . . . ?
B4_6 B10_6 B12_6 B7_6 -60.1(4) . . . . ?
B9_6 B10_6 B12_6 B7_6 -97.9(3) . . . . ?
B5_6 B10_6 B12_6 B7_6 3.0(4) . . . . ?
B11_6 B10_6 B12_6 B7_6 39.6(3) . . . . ?
B4_6 B10_6 B12_6 B9_6 37.8(2) . . . . ?
B5_6 B10_6 B12_6 B9_6 100.8(2) . . . . ?
B11_6 B10_6 B12_6 B9_6 137.5(2) . . . . ?
B4_6 B10_6 B12_6 B8_6 2.0(3) . . . . ?
B9_6 B10_6 B12_6 B8_6 -35.8(2) . . . . ?
B5_6 B10_6 B12_6 B8_6 65.0(3) . . . . ?
B11_6 B10_6 B12_6 B8_6 101.7(3) . . . . ?
C33_77 B9_6 B12_6 B11_6 -62.1(6) . . . . ?
B8_6 B9_6 B12_6 B11_6 -100.5(3) . . . . ?
B4_6 B9_6 B12_6 B11_6 1.0(3) . . . . ?
B10_6 B9_6 B12_6 B11_6 38.5(2) . . . . ?
B3_7 B9_6 B12_6 B11_6 -61.6(4) . . . . ?
C33_77 B9_6 B12_6 B7_6 2.3(7) . . . . ?
B8_6 B9_6 B12_6 B7_6 -36.1(2) . . . . ?
B4_6 B9_6 B12_6 B7_6 65.3(3) . . . . ?
B10_6 B9_6 B12_6 B7_6 102.9(3) . . . . ?
B3_7 B9_6 B12_6 B7_6 2.8(4) . . . . ?
C33_77 B9_6 B12_6 B10_6 -100.6(6) . . . . ?
B8_6 B9_6 B12_6 B10_6 -139.0(2) . . . . ?
B4_6 B9_6 B12_6 B10_6 -37.6(2) . . . . ?
B3_7 B9_6 B12_6 B10_6 -100.1(3) . . . . ?
C33_77 B9_6 B12_6 B8_6 38.4(6) . . . . ?
B4_6 B9_6 B12_6 B8_6 101.4(2) . . . . ?
B10_6 B9_6 B12_6 B8_6 139.0(2) . . . . ?
B3_7 B9_6 B12_6 B8_6 38.9(3) . . . . ?
C33_77 B8_6 B12_6 B11_6 56.9(7) . . . . ?
B22_77 B8_6 B12_6 B11_6 6.1(14) . . . . ?
B9_6 B8_6 B12_6 B11_6 100.8(3) . . . . ?
B7_6 B8_6 B12_6 B11_6 -37.7(2) . . . . ?
C2_7 B8_6 B12_6 B11_6 -1.0(5) . . . . ?
B3_7 B8_6 B12_6 B11_6 63.0(4) . . . . ?
C33_77 B8_6 B12_6 B7_6 94.6(7) . . . . ?
B22_77 B8_6 B12_6 B7_6 43.8(13) . . . . ?
B9_6 B8_6 B12_6 B7_6 138.5(2) . . . . ?
C2_7 B8_6 B12_6 B7_6 36.8(4) . . . . ?
B3_7 B8_6 B12_6 B7_6 100.7(3) . . . . ?
C33_77 B8_6 B12_6 B10_6 -7.4(7) . . . . ?
B22_77 B8_6 B12_6 B10_6 -58.3(14) . . . . ?
B9_6 B8_6 B12_6 B10_6 36.5(2) . . . . ?
B7_6 B8_6 B12_6 B10_6 -102.1(3) . . . . ?
C2_7 B8_6 B12_6 B10_6 -65.3(5) . . . . ?
B3_7 B8_6 B12_6 B10_6 -1.4(4) . . . . ?
C33_77 B8_6 B12_6 B9_6 -43.9(7) . . . . ?
B22_77 B8_6 B12_6 B9_6 -94.7(13) . . . . ?
B7_6 B8_6 B12_6 B9_6 -138.5(2) . . . . ?
C2_7 B8_6 B12_6 B9_6 -101.7(4) . . . . ?
B3_7 B8_6 B12_6 B9_6 -37.8(3) . . . . ?
B8_6 B7_6 C2_7 C3_7 103.5(11) . . . . ?
B12_6 B7_6 C2_7 C3_7 143.2(8) . . . . ?
B6_6 B7_6 C2_7 C3_7 -117.3(10) . . . . ?
B11_6 B7_6 C2_7 C3_7 -154.1(8) . . . . ?
B8_6 B7_6 C2_7 B6_6 -139.2(4) . . . . ?
B12_6 B7_6 C2_7 B6_6 -99.5(4) . . . . ?
B11_6 B7_6 C2_7 B6_6 -36.8(3) . . . . ?
B8_6 B7_6 C2_7 C1_6 -100.1(5) . . . . ?
B12_6 B7_6 C2_7 C1_6 -60.4(7) . . . . ?
B6_6 B7_6 C2_7 C1_6 39.1(5) . . . . ?
B11_6 B7_6 C2_7 C1_6 2.3(7) . . . . ?
B12_6 B7_6 C2_7 B8_6 39.7(5) . . . . ?
B6_6 B7_6 C2_7 B8_6 139.2(4) . . . . ?
B11_6 B7_6 C2_7 B8_6 102.4(4) . . . . ?
B8_6 B7_6 C2_7 B3_7 -36.5(6) . . . . ?
B12_6 B7_6 C2_7 B3_7 3.2(10) . . . . ?
B6_6 B7_6 C2_7 B3_7 102.6(9) . . . . ?
B11_6 B7_6 C2_7 B3_7 65.9(9) . . . . ?
C1_6 B6_6 C2_7 C3_7 -109.8(12) . . . . ?
B5_6 B6_6 C2_7 C3_7 -146.1(9) . . . . ?
B7_6 B6_6 C2_7 C3_7 113.5(11) . . . . ?
B11_6 B6_6 C2_7 C3_7 150.6(9) . . . . ?
C1_6 B6_6 C2_7 B7_6 136.6(4) . . . . ?
B5_6 B6_6 C2_7 B7_6 100.3(3) . . . . ?
B11_6 B6_6 C2_7 B7_6 37.0(3) . . . . ?
B5_6 B6_6 C2_7 C1_6 -36.3(4) . . . . ?
B7_6 B6_6 C2_7 C1_6 -136.6(4) . . . . ?
B11_6 B6_6 C2_7 C1_6 -99.6(4) . . . . ?
C1_6 B6_6 C2_7 B8_6 98.4(5) . . . . ?
B5_6 B6_6 C2_7 B8_6 62.1(7) . . . . ?
B7_6 B6_6 C2_7 B8_6 -38.2(5) . . . . ?
B11_6 B6_6 C2_7 B8_6 -1.2(7) . . . . ?
C1_6 B6_6 C2_7 B3_7 31.7(6) . . . . ?
B5_6 B6_6 C2_7 B3_7 -4.6(9) . . . . ?
B7_6 B6_6 C2_7 B3_7 -105.0(8) . . . . ?
B11_6 B6_6 C2_7 B3_7 -67.9(9) . . . . ?
B1_4 C1_6 C2_7 C3_7 8.7(10) . . . . ?
B6_6 C1_6 C2_7 C3_7 116.2(9) . . . . ?
B5_6 C1_6 C2_7 C3_7 154.2(7) . . . . ?
B4_6 C1_6 C2_7 C3_7 -139.4(7) . . . . ?
B3_7 C1_6 C2_7 C3_7 -98.8(9) . . . . ?
B1_4 C1_6 C2_7 B7_6 -148.1(5) . . . . ?
B6_6 C1_6 C2_7 B7_6 -40.6(4) . . . . ?
B5_6 C1_6 C2_7 B7_6 -2.5(7) . . . . ?
B4_6 C1_6 C2_7 B7_6 63.8(6) . . . . ?
B3_7 C1_6 C2_7 B7_6 104.4(7) . . . . ?
B1_4 C1_6 C2_7 B6_6 -107.5(4) . . . . ?
B5_6 C1_6 C2_7 B6_6 38.1(4) . . . . ?
B4_6 C1_6 C2_7 B6_6 104.4(3) . . . . ?
B3_7 C1_6 C2_7 B6_6 145.0(6) . . . . ?
B1_4 C1_6 C2_7 B8_6 146.9(5) . . . . ?
B6_6 C1_6 C2_7 B8_6 -105.6(8) . . . . ?
B5_6 C1_6 C2_7 B8_6 -67.5(7) . . . . ?
B4_6 C1_6 C2_7 B8_6 -1.2(8) . . . . ?
B3_7 C1_6 C2_7 B8_6 39.4(5) . . . . ?
B1_4 C1_6 C2_7 B3_7 107.5(4) . . . . ?
B6_6 C1_6 C2_7 B3_7 -145.0(6) . . . . ?
B5_6 C1_6 C2_7 B3_7 -106.9(4) . . . . ?
B4_6 C1_6 C2_7 B3_7 -40.6(5) . . . . ?
B9_6 B8_6 C2_7 C3_7 143.6(6) . . . . ?
B7_6 B8_6 C2_7 C3_7 -115.8(8) . . . . ?
B12_6 B8_6 C2_7 C3_7 -153.5(6) . . . . ?
B3_7 B8_6 C2_7 C3_7 103.0(9) . . . . ?
B9_6 B8_6 C2_7 B7_6 -100.7(4) . . . . ?
B12_6 B8_6 C2_7 B7_6 -37.7(4) . . . . ?
B3_7 B8_6 C2_7 B7_6 -141.2(6) . . . . ?
B9_6 B8_6 C2_7 B6_6 -61.6(7) . . . . ?
B7_6 B8_6 C2_7 B6_6 39.0(5) . . . . ?
B12_6 B8_6 C2_7 B6_6 1.3(7) . . . . ?
B3_7 B8_6 C2_7 B6_6 -102.1(8) . . . . ?
B9_6 B8_6 C2_7 C1_6 2.4(8) . . . . ?
B7_6 B8_6 C2_7 C1_6 103.0(8) . . . . ?
B12_6 B8_6 C2_7 C1_6 65.3(7) . . . . ?
B3_7 B8_6 C2_7 C1_6 -38.2(5) . . . . ?
B9_6 B8_6 C2_7 B3_7 40.5(5) . . . . ?
B7_6 B8_6 C2_7 B3_7 141.2(6) . . . . ?
B12_6 B8_6 C2_7 B3_7 103.5(4) . . . . ?
B1_4 C1_6 B3_7 B4_6 115.3(3) . . . . ?
B6_6 C1_6 B3_7 B4_6 -103.0(2) . . . . ?
B5_6 C1_6 B3_7 B4_6 -34.4(3) . . . . ?
C2_7 C1_6 B3_7 B4_6 -135.5(6) . . . . ?
B1_4 C1_6 B3_7 B9_6 155.3(3) . . . . ?
B6_6 C1_6 B3_7 B9_6 -63.1(4) . . . . ?
B5_6 C1_6 B3_7 B9_6 5.5(4) . . . . ?
B4_6 C1_6 B3_7 B9_6 40.0(3) . . . . ?
C2_7 C1_6 B3_7 B9_6 -95.5(6) . . . . ?
B1_4 C1_6 B3_7 C2_7 -109.2(6) . . . . ?
B6_6 C1_6 B3_7 C2_7 32.5(6) . . . . ?
B5_6 C1_6 B3_7 C2_7 101.1(6) . . . . ?
B4_6 C1_6 B3_7 C2_7 135.5(6) . . . . ?
B1_4 C1_6 B3_7 B8_6 -145.6(3) . . . . ?
B6_6 C1_6 B3_7 B8_6 -3.9(5) . . . . ?
B5_6 C1_6 B3_7 B8_6 64.7(4) . . . . ?
B4_6 C1_6 B3_7 B8_6 99.1(4) . . . . ?
C2_7 C1_6 B3_7 B8_6 -36.4(6) . . . . ?
B10_6 B4_6 B3_7 C1_6 98.1(3) . . . . ?
B9_6 B4_6 B3_7 C1_6 133.5(3) . . . . ?
B5_6 B4_6 B3_7 C1_6 32.4(2) . . . . ?
C1_6 B4_6 B3_7 B9_6 -133.5(3) . . . . ?
B10_6 B4_6 B3_7 B9_6 -35.4(3) . . . . ?
B5_6 B4_6 B3_7 B9_6 -101.1(3) . . . . ?
C1_6 B4_6 B3_7 C2_7 -37.7(6) . . . . ?
B10_6 B4_6 B3_7 C2_7 60.4(7) . . . . ?
B9_6 B4_6 B3_7 C2_7 95.8(6) . . . . ?
B5_6 B4_6 B3_7 C2_7 -5.3(7) . . . . ?
C1_6 B4_6 B3_7 B8_6 -97.0(3) . . . . ?
B10_6 B4_6 B3_7 B8_6 1.1(4) . . . . ?
B9_6 B4_6 B3_7 B8_6 36.5(3) . . . . ?
B5_6 B4_6 B3_7 B8_6 -64.6(4) . . . . ?
B8_6 B9_6 B3_7 C1_6 97.2(3) . . . . ?
B4_6 B9_6 B3_7 C1_6 -39.7(3) . . . . ?
B10_6 B9_6 B3_7 C1_6 -5.4(4) . . . . ?
B12_6 B9_6 B3_7 C1_6 58.6(4) . . . . ?
B8_6 B9_6 B3_7 B4_6 136.9(3) . . . . ?
B10_6 B9_6 B3_7 B4_6 34.3(3) . . . . ?
B12_6 B9_6 B3_7 B4_6 98.3(3) . . . . ?
B8_6 B9_6 B3_7 C2_7 37.7(6) . . . . ?
B4_6 B9_6 B3_7 C2_7 -99.2(6) . . . . ?
B10_6 B9_6 B3_7 C2_7 -64.9(7) . . . . ?
B12_6 B9_6 B3_7 C2_7 -1.0(7) . . . . ?
B4_6 B9_6 B3_7 B8_6 -136.9(3) . . . . ?
B10_6 B9_6 B3_7 B8_6 -102.6(3) . . . . ?
B12_6 B9_6 B3_7 B8_6 -38.6(3) . . . . ?
C3_7 C2_7 B3_7 C1_6 115.0(10) . . . . ?
B7_6 C2_7 B3_7 C1_6 -100.4(8) . . . . ?
B6_6 C2_7 B3_7 C1_6 -32.0(6) . . . . ?
B8_6 C2_7 B3_7 C1_6 -136.7(6) . . . . ?
C3_7 C2_7 B3_7 B4_6 153.2(7) . . . . ?
B7_6 C2_7 B3_7 B4_6 -62.3(9) . . . . ?
B6_6 C2_7 B3_7 B4_6 6.2(10) . . . . ?
C1_6 C2_7 B3_7 B4_6 38.1(5) . . . . ?
B8_6 C2_7 B3_7 B4_6 -98.6(5) . . . . ?
C3_7 C2_7 B3_7 B9_6 -145.9(8) . . . . ?
B7_6 C2_7 B3_7 B9_6 -1.4(10) . . . . ?
B6_6 C2_7 B3_7 B9_6 67.1(9) . . . . ?
C1_6 C2_7 B3_7 B9_6 99.0(5) . . . . ?
B8_6 C2_7 B3_7 B9_6 -37.7(5) . . . . ?
C3_7 C2_7 B3_7 B8_6 -108.3(10) . . . . ?
B7_6 C2_7 B3_7 B8_6 36.3(6) . . . . ?
B6_6 C2_7 B3_7 B8_6 104.7(8) . . . . ?
C1_6 C2_7 B3_7 B8_6 136.7(6) . . . . ?
B9_6 B8_6 B3_7 C1_6 -98.0(4) . . . . ?
B7_6 B8_6 B3_7 C1_6 2.8(5) . . . . ?
C2_7 B8_6 B3_7 C1_6 36.7(6) . . . . ?
B12_6 B8_6 B3_7 C1_6 -60.5(4) . . . . ?
B9_6 B8_6 B3_7 B4_6 -37.4(3) . . . . ?
B7_6 B8_6 B3_7 B4_6 63.5(4) . . . . ?
C2_7 B8_6 B3_7 B4_6 97.4(6) . . . . ?
B12_6 B8_6 B3_7 B4_6 0.2(4) . . . . ?
B7_6 B8_6 B3_7 B9_6 100.8(3) . . . . ?
C2_7 B8_6 B3_7 B9_6 134.7(6) . . . . ?
B12_6 B8_6 B3_7 B9_6 37.6(3) . . . . ?
B9_6 B8_6 B3_7 C2_7 -134.7(6) . . . . ?
B7_6 B8_6 B3_7 C2_7 -33.9(6) . . . . ?
B12_6 B8_6 B3_7 C2_7 -97.2(6) . . . . ?
B1_5 C1_6 B22_77 C33_77 104.8(18) . . . . ?
B6_6 C1_6 B22_77 C33_77 -133(2) . . . . ?
B5_6 C1_6 B22_77 C33_77 -90.3(16) . . . . ?
B4_6 C1_6 B22_77 C33_77 -25.0(19) . . . . ?
B1_5 C1_6 B22_77 B8_6 138(2) . . . . ?
C33_77 C1_6 B22_77 B8_6 33.2(14) . . . . ?
B6_6 C1_6 B22_77 B8_6 -100(3) . . . . ?
B5_6 C1_6 B22_77 B8_6 -57(2) . . . . ?
B4_6 C1_6 B22_77 B8_6 8(3) . . . . ?
B1_5 C1_6 B22_77 B7_6 -155.6(13) . . . . ?
C33_77 C1_6 B22_77 B7_6 100(3) . . . . ?
B6_6 C1_6 B22_77 B7_6 -33.4(11) . . . . ?
B5_6 C1_6 B22_77 B7_6 9(2) . . . . ?
B4_6 C1_6 B22_77 B7_6 74.5(16) . . . . ?
B1_5 C1_6 B22_77 B6_6 -122.3(11) . . . . ?
C33_77 C1_6 B22_77 B6_6 133(2) . . . . ?
B5_6 C1_6 B22_77 B6_6 42.7(10) . . . . ?
B4_6 C1_6 B22_77 B6_6 107.9(6) . . . . ?
B9_6 B8_6 B22_77 C33_77 29.8(18) . . . . ?
B7_6 B8_6 B22_77 C33_77 134(2) . . . . ?
B12_6 B8_6 B22_77 C33_77 92.1(15) . . . . ?
C33_77 B8_6 B22_77 C1_6 -36.6(16) . . . . ?
B9_6 B8_6 B22_77 C1_6 -7(3) . . . . ?
B7_6 B8_6 B22_77 C1_6 97(2) . . . . ?
B12_6 B8_6 B22_77 C1_6 55(2) . . . . ?
C33_77 B8_6 B22_77 B7_6 -134(2) . . . . ?
B9_6 B8_6 B22_77 B7_6 -104.1(7) . . . . ?
B12_6 B8_6 B22_77 B7_6 -41.8(10) . . . . ?
C33_77 B8_6 B22_77 B6_6 -102(3) . . . . ?
B9_6 B8_6 B22_77 B6_6 -72.4(19) . . . . ?
B7_6 B8_6 B22_77 B6_6 31.7(12) . . . . ?
B12_6 B8_6 B22_77 B6_6 -10(2) . . . . ?
B8_6 B7_6 B22_77 C33_77 -40(2) . . . . ?
B12_6 B7_6 B22_77 C33_77 2(3) . . . . ?
B6_6 B7_6 B22_77 C33_77 106(3) . . . . ?
B11_6 B7_6 B22_77 C33_77 63(3) . . . . ?
B8_6 B7_6 B22_77 C1_6 -111.8(19) . . . . ?
B12_6 B7_6 B22_77 C1_6 -70.0(18) . . . . ?
B6_6 B7_6 B22_77 C1_6 33.5(13) . . . . ?
B11_6 B7_6 B22_77 C1_6 -8.9(19) . . . . ?
B12_6 B7_6 B22_77 B8_6 41.8(11) . . . . ?
B6_6 B7_6 B22_77 B8_6 145.2(14) . . . . ?
B11_6 B7_6 B22_77 B8_6 102.9(9) . . . . ?
B8_6 B7_6 B22_77 B6_6 -145.2(14) . . . . ?
B12_6 B7_6 B22_77 B6_6 -103.5(6) . . . . ?
B11_6 B7_6 B22_77 B6_6 -42.4(8) . . . . ?
C1_6 B6_6 B22_77 C33_77 47(2) . . . . ?
B5_6 B6_6 B22_77 C33_77 9(3) . . . . ?
B7_6 B6_6 B22_77 C33_77 -96(3) . . . . ?
B11_6 B6_6 B22_77 C33_77 -53(3) . . . . ?
B5_6 B6_6 B22_77 C1_6 -38.4(12) . . . . ?
B7_6 B6_6 B22_77 C1_6 -142.7(14) . . . . ?
B11_6 B6_6 B22_77 C1_6 -100.1(10) . . . . ?
C1_6 B6_6 B22_77 B8_6 110(2) . . . . ?
B5_6 B6_6 B22_77 B8_6 72(2) . . . . ?
B7_6 B6_6 B22_77 B8_6 -32.4(15) . . . . ?
B11_6 B6_6 B22_77 B8_6 10(2) . . . . ?
C1_6 B6_6 B22_77 B7_6 142.7(14) . . . . ?
B5_6 B6_6 B22_77 B7_6 104.3(6) . . . . ?
B11_6 B6_6 B22_77 B7_6 42.6(9) . . . . ?
C1_6 B22_77 C33_77 B8_6 145.4(15) . . . . ?
B7_6 B22_77 C33_77 B8_6 40.7(18) . . . . ?
B6_6 B22_77 C33_77 B8_6 103(3) . . . . ?
C1_6 B22_77 C33_77 C31_77 -108.9(15) . . . . ?
B8_6 B22_77 C33_77 C31_77 105.7(16) . . . . ?
B7_6 B22_77 C33_77 C31_77 146.4(15) . . . . ?
B6_6 B22_77 C33_77 C31_77 -151.4(18) . . . . ?
C1_6 B22_77 C33_77 B9_6 104(2) . . . . ?
B8_6 B22_77 C33_77 B9_6 -41(2) . . . . ?
B7_6 B22_77 C33_77 B9_6 -1(4) . . . . ?
B6_6 B22_77 C33_77 B9_6 62(4) . . . . ?
B8_6 B22_77 C33_77 C1_6 -145.4(15) . . . . ?
B7_6 B22_77 C33_77 C1_6 -105(2) . . . . ?
B6_6 B22_77 C33_77 C1_6 -42.4(19) . . . . ?
C1_6 B22_77 C33_77 B4_6 27(2) . . . . ?
B8_6 B22_77 C33_77 B4_6 -118.1(15) . . . . ?
B7_6 B22_77 C33_77 B4_6 -77(3) . . . . ?
B6_6 B22_77 C33_77 B4_6 -15(4) . . . . ?
B9_6 B8_6 C33_77 B22_77 -146(2) . . . . ?
B7_6 B8_6 C33_77 B22_77 -41(2) . . . . ?
B12_6 B8_6 C33_77 B22_77 -102(2) . . . . ?
B22_77 B8_6 C33_77 C31_77 -108(2) . . . . ?
B9_6 B8_6 C33_77 C31_77 106.4(12) . . . . ?
B7_6 B8_6 C33_77 C31_77 -148.6(10) . . . . ?
B12_6 B8_6 C33_77 C31_77 150.4(9) . . . . ?
B22_77 B8_6 C33_77 B9_6 146(2) . . . . ?
B7_6 B8_6 C33_77 B9_6 105.0(4) . . . . ?
B12_6 B8_6 C33_77 B9_6 44.0(5) . . . . ?
B22_77 B8_6 C33_77 C1_6 39(2) . . . . ?
B9_6 B8_6 C33_77 C1_6 -106.9(13) . . . . ?
B7_6 B8_6 C33_77 C1_6 -1.9(13) . . . . ?
B12_6 B8_6 C33_77 C1_6 -62.8(13) . . . . ?
B22_77 B8_6 C33_77 B4_6 113(2) . . . . ?
B9_6 B8_6 C33_77 B4_6 -32.6(8) . . . . ?
B7_6 B8_6 C33_77 B4_6 72.4(11) . . . . ?
B12_6 B8_6 C33_77 B4_6 11.4(12) . . . . ?
B8_6 B9_6 C33_77 B22_77 43(3) . . . . ?
B4_6 B9_6 C33_77 B22_77 -107(3) . . . . ?
B10_6 B9_6 C33_77 B22_77 -62(3) . . . . ?
B12_6 B9_6 C33_77 B22_77 -1(3) . . . . ?
B4_6 B9_6 C33_77 B8_6 -149.4(7) . . . . ?
B10_6 B9_6 C33_77 B8_6 -104.6(5) . . . . ?
B12_6 B9_6 C33_77 B8_6 -43.8(6) . . . . ?
B8_6 B9_6 C33_77 C31_77 -104.4(12) . . . . ?
B4_6 B9_6 C33_77 C31_77 106.3(11) . . . . ?
B10_6 B9_6 C33_77 C31_77 151.0(9) . . . . ?
B12_6 B9_6 C33_77 C31_77 -148.2(10) . . . . ?
B8_6 B9_6 C33_77 C1_6 120.0(11) . . . . ?
B4_6 B9_6 C33_77 C1_6 -29.4(6) . . . . ?
B10_6 B9_6 C33_77 C1_6 15.4(9) . . . . ?
B12_6 B9_6 C33_77 C1_6 76.1(8) . . . . ?
B8_6 B9_6 C33_77 B4_6 149.4(7) . . . . ?
B10_6 B9_6 C33_77 B4_6 44.8(4) . . . . ?
B12_6 B9_6 C33_77 B4_6 105.5(4) . . . . ?
B1_5 C1_6 C33_77 B22_77 -107(2) . . . . ?
B6_6 C1_6 C33_77 B22_77 42(2) . . . . ?
B5_6 C1_6 C33_77 B22_77 106(2) . . . . ?
B4_6 C1_6 C33_77 B22_77 152(2) . . . . ?
B22_77 C1_6 C33_77 B8_6 -42(2) . . . . ?
B1_5 C1_6 C33_77 B8_6 -148.3(13) . . . . ?
B6_6 C1_6 C33_77 B8_6 1.0(13) . . . . ?
B5_6 C1_6 C33_77 B8_6 64.7(13) . . . . ?
B4_6 C1_6 C33_77 B8_6 110.8(13) . . . . ?
B22_77 C1_6 C33_77 C31_77 104(2) . . . . ?
B1_5 C1_6 C33_77 C31_77 -3.0(17) . . . . ?
B6_6 C1_6 C33_77 C31_77 146.3(10) . . . . ?
B5_6 C1_6 C33_77 C31_77 -150.0(10) . . . . ?
B4_6 C1_6 C33_77 C31_77 -103.8(12) . . . . ?
B22_77 C1_6 C33_77 B9_6 -122(2) . . . . ?
B1_5 C1_6 C33_77 B9_6 131.1(11) . . . . ?
B6_6 C1_6 C33_77 B9_6 -79.6(9) . . . . ?
B5_6 C1_6 C33_77 B9_6 -15.9(10) . . . . ?
B4_6 C1_6 C33_77 B9_6 30.3(7) . . . . ?
B22_77 C1_6 C33_77 B4_6 -152(2) . . . . ?
B1_5 C1_6 C33_77 B4_6 100.8(10) . . . . ?
B6_6 C1_6 C33_77 B4_6 -109.9(3) . . . . ?
B5_6 C1_6 C33_77 B4_6 -46.1(4) . . . . ?
C1_6 B4_6 C33_77 B22_77 -29(2) . . . . ?
B10_6 B4_6 C33_77 B22_77 76(3) . . . . ?
B9_6 B4_6 C33_77 B22_77 121(3) . . . . ?
B5_6 B4_6 C33_77 B22_77 15(3) . . . . ?
C1_6 B4_6 C33_77 B8_6 -115.1(13) . . . . ?
B10_6 B4_6 C33_77 B8_6 -10.2(12) . . . . ?
B9_6 B4_6 C33_77 B8_6 34.2(9) . . . . ?
B5_6 B4_6 C33_77 B8_6 -71.9(12) . . . . ?
C1_6 B4_6 C33_77 C31_77 107.0(11) . . . . ?
B10_6 B4_6 C33_77 C31_77 -148.1(9) . . . . ?
B9_6 B4_6 C33_77 C31_77 -103.7(12) . . . . ?
B5_6 B4_6 C33_77 C31_77 150.2(9) . . . . ?
C1_6 B4_6 C33_77 B9_6 -149.3(6) . . . . ?
B10_6 B4_6 C33_77 B9_6 -44.4(5) . . . . ?
B5_6 B4_6 C33_77 B9_6 -106.1(4) . . . . ?
B10_6 B4_6 C33_77 C1_6 104.9(3) . . . . ?
B9_6 B4_6 C33_77 C1_6 149.3(6) . . . . ?
B5_6 B4_6 C33_77 C1_6 43.2(4) . . . . ?
